data_4338186
loop_
_publ_author_name
'Reger, Daniel L.'
'Pascui, Andrea E.'
'Pellechia, Perry J.'
'Smith, Mark D.'
'Jezierska, Julia'
'Ozarowski, Andrew'

_publ_section_title
;
 Hydroxide-Bridged Cubane Complexes of Nickel(II) and Cadmium(II):
 Magnetic, EPR, and Unusual Dynamic Properties.
;
_journal_issue 9
_journal_name_full 'Inorganic chemistry'
_journal_page_first 4325
_journal_page_last 4339
_journal_paper_doi 10.1021/ic403013d
_journal_volume 53
_journal_year 2014
_chemical_formula_moiety 'C46 H56 Cd4 N16 O8, 2(C3 H6 O), 4(Cl O4)'
_chemical_formula_sum 'C52 H68 Cd4 Cl4 N16 O26'
_chemical_formula_weight 1924.62
_chemical_name_systematic
; 
 ? 
;
_space_group_IT_number 14
_symmetry_cell_setting monoclinic
_symmetry_space_group_name_Hall '-P 2ybc'
_symmetry_space_group_name_H-M 'P 1 21/c 1'
_atom_sites_solution_hydrogens geom
_atom_sites_solution_primary direct
_atom_sites_solution_secondary difmap
_audit_creation_method SHELXL-97
_cell_angle_alpha 90.00
_cell_angle_beta 90.1170(10)
_cell_angle_gamma 90.00
_cell_formula_units_Z 4
_cell_length_a 13.5923(7)
_cell_length_b 21.1444(11)
_cell_length_c 24.2774(12)
_cell_measurement_reflns_used 8916
_cell_measurement_temperature 100(2)
_cell_measurement_theta_max 26.409
_cell_measurement_theta_min 2.445
_cell_volume 6977.3(6)
_computing_cell_refinement 'SAINT-Plus Version 6.45 (Bruker, 2001)'
_computing_data_collection 'SMART Version 5.625 (Bruker, 2001)'
_computing_data_reduction 'SAINT-Plus Version 6.45 (Bruker, 2001)'
_computing_molecular_graphics various
_computing_publication_material 'SHELXTL Version 6.14 (Bruker, 2000)'
_computing_structure_refinement 'SHELXL-97 (Sheldrick, 1997)'
_computing_structure_solution 'SHELXS-97 (Sheldrick, 1990)'
_diffrn_ambient_temperature 100(2)
_diffrn_measured_fraction_theta_full 0.998
_diffrn_measured_fraction_theta_max 0.998
_diffrn_measurement_device_type 'Bruker SMART APEX CCD diffractometer'
_diffrn_measurement_method 'omega scans'
_diffrn_radiation_monochromator graphite
_diffrn_radiation_source 'fine-focus sealed tube'
_diffrn_radiation_type MoK\a
_diffrn_radiation_wavelength 0.71073
_diffrn_reflns_av_R_equivalents 0.0407
_diffrn_reflns_av_sigmaI/netI 0.0224
_diffrn_reflns_limit_h_max 17
_diffrn_reflns_limit_h_min -17
_diffrn_reflns_limit_k_max 26
_diffrn_reflns_limit_k_min -26
_diffrn_reflns_limit_l_max 30
_diffrn_reflns_limit_l_min -30
_diffrn_reflns_number 122269
_diffrn_reflns_theta_full 26.43
_diffrn_reflns_theta_max 26.43
_diffrn_reflns_theta_min 1.50
_exptl_absorpt_coefficient_mu 1.446
_exptl_absorpt_correction_T_max 1.0000
_exptl_absorpt_correction_T_min 0.8329
_exptl_absorpt_correction_type multi-scan
_exptl_absorpt_process_details 'SADABS Version 2.05 (Bruker, 2001)'
_exptl_crystal_colour colorless
_exptl_crystal_density_diffrn 1.832
_exptl_crystal_density_method 'not measured'
_exptl_crystal_description irregular
_exptl_crystal_F_000 3840
_exptl_crystal_size_max 0.40
_exptl_crystal_size_mid 0.34
_exptl_crystal_size_min 0.24
_refine_diff_density_max 1.914
_refine_diff_density_min -0.949
_refine_diff_density_rms 0.109
_refine_ls_extinction_method none
_refine_ls_goodness_of_fit_ref 1.106
_refine_ls_hydrogen_treatment mixed
_refine_ls_matrix_type full
_refine_ls_number_parameters 1011
_refine_ls_number_reflns 14333
_refine_ls_number_restraints 110
_refine_ls_restrained_S_all 1.109
_refine_ls_R_factor_all 0.0422
_refine_ls_R_factor_gt 0.0374
_refine_ls_shift/su_max 0.001
_refine_ls_shift/su_mean 0.000
_refine_ls_structure_factor_coef Fsqd
_refine_ls_weighting_details 'calc w=1/[\s^2^(Fo^2^)+(0.0380P)^2^+22.5216P] where P=(Fo^2^+2Fc^2^)/3'
_refine_ls_weighting_scheme calc
_refine_ls_wR_factor_gt 0.0927
_refine_ls_wR_factor_ref 0.0954
_reflns_number_gt 12963
_reflns_number_total 14333
_reflns_threshold_expression >2sigma(I)
_cod_data_source_file ic403013d_si_001.cif
_cod_data_source_block 3
_cod_depositor_comments
;
The following automatic conversions were performed:

'_symmetry_cell_setting' value 'Monoclinic' changed to 'monoclinic'
according to
/usr/data/users/saulius/crontab/automatic-downloads/rss-feeds/ACS/lib/dictionaries/cif_core.dic
dictionary named 'cif_core.dic' version 2.4.2 from 2011-04-26.

Automatic conversion script
Id: cif_fix_values 2281 2013-09-26 08:29:07Z andrius 

 Adding full bibliography for 4338184--4338186.cif.
;
_cod_original_sg_symbol_H-M 'P 21/c'
_cod_database_code 4338186

loop_
_symmetry_equiv_pos_as_xyz
'x, y, z'
'-x, y+1/2, -z+1/2'
'-x, -y, -z'
'x, -y-1/2, z-1/2'

loop_
_atom_site_label
_atom_site_type_symbol
_atom_site_fract_x
_atom_site_fract_y
_atom_site_fract_z
_atom_site_U_iso_or_equiv
_atom_site_adp_type
_atom_site_occupancy
_atom_site_symmetry_multiplicity
_atom_site_calc_flag
_atom_site_refinement_flags
_atom_site_disorder_assembly
_atom_site_disorder_group
Cd1 Cd 0.37158(2) 0.320373(13) 0.212038(11) 0.02157(7) Uani 1 1 d . . .
Cd3 Cd 0.122740(19) 0.277972(13) 0.205339(11) 0.02151(7) Uani 1 1 d . . .
Cd2 Cd 0.24885(2) 0.273652(12) 0.329843(11) 0.02063(7) Uani 1 1 d . . .
Cd4 Cd 0.298635(19) 0.163817(12) 0.228354(11) 0.02044(7) Uani 1 1 d . . .
C1 C 0.4198(3) 0.48376(18) 0.22662(16) 0.0249(8) Uani 1 1 d . . .
H1 H 0.4417 0.5289 0.2269 0.030 Uiso 1 1 calc R . .
C2 C 0.2519(3) 0.41982(18) 0.40445(15) 0.0227(8) Uani 1 1 d . . .
H2 H 0.2532 0.4555 0.4315 0.027 Uiso 1 1 calc R . .
C3 C 0.0268(3) 0.25077(19) 0.07282(16) 0.0278(8) Uani 1 1 d . . .
H3 H -0.0094 0.2464 0.0371 0.033 Uiso 1 1 calc R . .
C4 C 0.2643(3) 0.06832(18) 0.10769(15) 0.0232(8) Uani 1 1 d . . .
H4 H 0.2592 0.0364 0.0774 0.028 Uiso 1 1 calc R . .
C11 C 0.4111(3) 0.5045(2) 0.12503(17) 0.0310(9) Uani 1 1 d . . .
H11 H 0.4357 0.5465 0.1248 0.037 Uiso 1 1 calc R . .
C12 C 0.3818(4) 0.4699(2) 0.08013(18) 0.0377(10) Uani 1 1 d . . .
H12 H 0.3821 0.4830 0.0427 0.045 Uiso 1 1 calc R . .
C13 C 0.3517(3) 0.4119(2) 0.10083(17) 0.0322(9) Uani 1 1 d . . .
H13 H 0.3275 0.3781 0.0789 0.039 Uiso 1 1 calc R . .
C21 C 0.5837(3) 0.4684(2) 0.27110(18) 0.0317(9) Uani 1 1 d . . .
H21 H 0.6037 0.5114 0.2730 0.038 Uiso 1 1 calc R . .
C22 C 0.6336(3) 0.4177(2) 0.2918(2) 0.0397(11) Uani 1 1 d . . .
H22 H 0.6946 0.4182 0.3109 0.048 Uiso 1 1 calc R . .
C23 C 0.5760(3) 0.3651(2) 0.27882(18) 0.0305(9) Uani 1 1 d . . .
H23 H 0.5930 0.3227 0.2876 0.037 Uiso 1 1 calc R . .
C31 C 0.4205(3) 0.40116(19) 0.44380(16) 0.0250(8) Uani 1 1 d . . .
H31 H 0.4254 0.4381 0.4660 0.030 Uiso 1 1 calc R . .
C32 C 0.4921(3) 0.3571(2) 0.43634(17) 0.0285(8) Uani 1 1 d . . .
H32 H 0.5562 0.3567 0.4519 0.034 Uiso 1 1 calc R . .
C33 C 0.4509(3) 0.31240(19) 0.40084(16) 0.0255(8) Uani 1 1 d . . .
H33 H 0.4836 0.2752 0.3887 0.031 Uiso 1 1 calc R . .
C41 C 0.0904(3) 0.39875(19) 0.45131(16) 0.0262(8) Uani 1 1 d . . .
H41 H 0.0899 0.4337 0.4759 0.031 Uiso 1 1 calc R . .
C42 C 0.0176(3) 0.3552(2) 0.44492(17) 0.0305(9) Uani 1 1 d . . .
H42 H -0.0433 0.3534 0.4640 0.037 Uiso 1 1 calc R . .
C43 C 0.0515(3) 0.3139(2) 0.40449(17) 0.0286(9) Uani 1 1 d . . .
H43 H 0.0161 0.2780 0.3917 0.034 Uiso 1 1 calc R . .
C51 C 0.0266(5) 0.3657(3) 0.0462(2) 0.0621(18) Uani 1 1 d . . .
H51 H -0.0023 0.3621 0.0107 0.074 Uiso 1 1 calc R . .
C52 C 0.0629(6) 0.4193(3) 0.0695(3) 0.082(2) Uani 1 1 d . . .
H52 H 0.0636 0.4605 0.0540 0.098 Uiso 1 1 calc R . .
C53 C 0.0989(4) 0.4012(2) 0.1208(2) 0.0474(13) Uani 1 1 d . . .
H53 H 0.1282 0.4293 0.1466 0.057 Uiso 1 1 calc R . .
C61 C -0.1173(3) 0.1884(2) 0.10647(19) 0.0320(9) Uani 1 1 d . . .
H61 H -0.1520 0.1845 0.0726 0.038 Uiso 1 1 calc R . .
C62 C -0.1427(3) 0.1616(2) 0.1557(2) 0.0355(10) Uani 1 1 d . . .
H62 H -0.1985 0.1360 0.1631 0.043 Uiso 1 1 calc R . .
C63 C -0.0696(3) 0.17985(19) 0.19271(18) 0.0295(9) Uani 1 1 d . . .
H63 H -0.0679 0.1682 0.2305 0.035 Uiso 1 1 calc R . .
C71 C 0.1420(3) -0.00469(18) 0.15185(18) 0.0277(8) Uani 1 1 d . . .
H71 H 0.1339 -0.0341 0.1226 0.033 Uiso 1 1 calc R . .
C72 C 0.0981(3) -0.0075(2) 0.20190(18) 0.0306(9) Uani 1 1 d . . .
H72 H 0.0533 -0.0387 0.2147 0.037 Uiso 1 1 calc R . .
C73 C 0.1329(3) 0.04510(19) 0.23057(18) 0.0278(8) Uani 1 1 d . . .
H73 H 0.1150 0.0553 0.2673 0.033 Uiso 1 1 calc R . .
C74 C 0.5564(4) 0.2841(3) 0.1205(2) 0.0572(16) Uani 1 1 d . . .
C75 C 0.5975(5) 0.3547(3) 0.1178(3) 0.0669(17) Uani 1 1 d . . .
H75A H 0.5773 0.3742 0.0829 0.100 Uiso 1 1 calc R . .
H75B H 0.6695 0.3539 0.1201 0.100 Uiso 1 1 calc R . .
H75C H 0.5710 0.3792 0.1486 0.100 Uiso 1 1 calc R . .
C76 C 0.6098(4) 0.2358(3) 0.0868(3) 0.0582(15) Uani 1 1 d . . .
H76A H 0.6595 0.2148 0.1097 0.087 Uiso 1 1 calc R . .
H76B H 0.6420 0.2567 0.0556 0.087 Uiso 1 1 calc R . .
H76C H 0.5629 0.2044 0.0730 0.087 Uiso 1 1 calc R . .
C81 C 0.4428(3) 0.03976(19) 0.10032(17) 0.0289(9) Uani 1 1 d . . .
H81 H 0.4384 0.0079 0.0728 0.035 Uiso 1 1 calc R . .
C82 C 0.5268(3) 0.0652(2) 0.12095(17) 0.0309(9) Uani 1 1 d . . .
H82 H 0.5924 0.0548 0.1111 0.037 Uiso 1 1 calc R . .
C83 C 0.4966(3) 0.10976(19) 0.15974(16) 0.0267(8) Uani 1 1 d . . .
H83 H 0.5400 0.1348 0.1813 0.032 Uiso 1 1 calc R . .
C84 C -0.1004(3) 0.3199(2) 0.2594(2) 0.0401(11) Uani 1 1 d . . .
C85 C -0.1578(4) 0.3035(3) 0.3092(3) 0.0549(14) Uani 1 1 d . . .
H85A H -0.1360 0.2623 0.3233 0.082 Uiso 1 1 calc R . .
H85B H -0.2279 0.3013 0.2998 0.082 Uiso 1 1 calc R . .
H85C H -0.1475 0.3359 0.3375 0.082 Uiso 1 1 calc R . .
C86 C -0.1572(4) 0.3317(3) 0.2079(2) 0.0603(16) Uani 1 1 d . . .
H86A H -0.1115 0.3365 0.1769 0.090 Uiso 1 1 calc R . .
H86B H -0.1960 0.3704 0.2119 0.090 Uiso 1 1 calc R . .
H86C H -0.2012 0.2959 0.2008 0.090 Uiso 1 1 calc R . .
C91 C 0.3284(3) 0.47983(17) 0.26275(16) 0.0229(8) Uani 1 1 d . . .
C92 C 0.3321(3) 0.45231(17) 0.31468(15) 0.0226(8) Uani 1 1 d . . .
H92 H 0.3923 0.4352 0.3280 0.027 Uiso 1 1 calc R . .
C93 C 0.2488(3) 0.44959(17) 0.34712(15) 0.0222(7) Uani 1 1 d . . .
C94 C 0.1616(3) 0.47685(19) 0.32820(17) 0.0274(8) Uani 1 1 d . . .
H94 H 0.1041 0.4758 0.3504 0.033 Uiso 1 1 calc R . .
C95 C 0.1593(3) 0.50557(19) 0.27673(18) 0.0308(9) Uani 1 1 d . . .
H95 H 0.1000 0.5244 0.2640 0.037 Uiso 1 1 calc R . .
C96 C 0.2419(3) 0.50717(18) 0.24393(16) 0.0272(8) Uani 1 1 d . . .
H96 H 0.2396 0.5268 0.2088 0.033 Uiso 1 1 calc R . .
C97 C 0.7813(4) 0.1919(3) 0.4719(2) 0.0544(15) Uani 1 1 d . . .
C98 C 0.7399(7) 0.2402(4) 0.4356(3) 0.090(3) Uani 1 1 d . . .
H98A H 0.7327 0.2799 0.4560 0.135 Uiso 1 1 calc R . .
H98B H 0.6753 0.2264 0.4223 0.135 Uiso 1 1 calc R . .
H98C H 0.7839 0.2468 0.4042 0.135 Uiso 1 1 calc R . .
C99 C 0.7527(5) 0.1258(3) 0.4583(3) 0.075(2) Uani 1 1 d . . .
H99A H 0.8011 0.0965 0.4739 0.113 Uiso 1 1 calc R . .
H99B H 0.7505 0.1207 0.4182 0.113 Uiso 1 1 calc R . .
H99C H 0.6877 0.1168 0.4737 0.113 Uiso 1 1 calc R . .
C101 C 0.1258(3) 0.21826(19) 0.06570(15) 0.0258(8) Uani 1 1 d . . .
C102 C 0.1456(3) 0.15914(18) 0.08896(15) 0.0247(8) Uani 1 1 d . . .
H102 H 0.0960 0.1375 0.1090 0.030 Uiso 1 1 calc R . .
C103 C 0.2375(3) 0.13215(18) 0.08280(15) 0.0236(8) Uani 1 1 d . . .
C104 C 0.3097(3) 0.1634(2) 0.05218(16) 0.0298(9) Uani 1 1 d . . .
H104 H 0.3732 0.1451 0.0484 0.036 Uiso 1 1 calc R . .
C105 C 0.2890(3) 0.2205(2) 0.02747(17) 0.0348(10) Uani 1 1 d . . .
H105 H 0.3375 0.2409 0.0057 0.042 Uiso 1 1 calc R . .
C106 C 0.1975(3) 0.2484(2) 0.03430(16) 0.0303(9) Uani 1 1 d . . .
H106 H 0.1838 0.2881 0.0176 0.036 Uiso 1 1 calc R . .
C107 C 0.7581(6) 0.4818(4) 0.1195(4) 0.094(3) Uani 1 1 d D . .
C108 C 0.7049(10) 0.5053(4) 0.0742(3) 0.139(5) Uani 1 1 d D . .
H10A H 0.6534 0.5340 0.0872 0.209 Uiso 1 1 calc R . .
H10B H 0.6747 0.4700 0.0541 0.209 Uiso 1 1 calc R . .
H10C H 0.7495 0.5282 0.0496 0.209 Uiso 1 1 calc R . .
C109 C 0.8494(8) 0.4510(5) 0.1038(6) 0.162(6) Uani 1 1 d D . .
H10D H 0.8944 0.4503 0.1353 0.243 Uiso 1 1 calc R . .
H10E H 0.8797 0.4743 0.0733 0.243 Uiso 1 1 calc R . .
H10F H 0.8356 0.4075 0.0920 0.243 Uiso 1 1 calc R . .
N11 N 0.3611(3) 0.40987(16) 0.15594(14) 0.0275(7) Uani 1 1 d . . .
N12 N 0.3983(2) 0.46736(15) 0.16957(13) 0.0261(7) Uani 1 1 d . . .
N21 N 0.4944(2) 0.38216(15) 0.25259(13) 0.0240(7) Uani 1 1 d . . .
N22 N 0.5009(2) 0.44632(15) 0.24761(13) 0.0246(7) Uani 1 1 d . . .
N31 N 0.3597(2) 0.32868(15) 0.38614(13) 0.0222(6) Uani 1 1 d . . .
N32 N 0.3409(2) 0.38297(14) 0.41389(12) 0.0213(6) Uani 1 1 d . . .
N41 N 0.1398(2) 0.33104(15) 0.38612(13) 0.0250(7) Uani 1 1 d . . .
N42 N 0.1639(2) 0.38327(15) 0.41620(13) 0.0228(7) Uani 1 1 d . . .
N51 N 0.0871(3) 0.33962(16) 0.12891(14) 0.0285(7) Uani 1 1 d . . .
N52 N 0.0393(3) 0.31871(16) 0.08295(15) 0.0302(8) Uani 1 1 d . . .
N61 N -0.0022(2) 0.21593(15) 0.16801(14) 0.0253(7) Uani 1 1 d . . .
N62 N -0.0337(2) 0.22145(15) 0.11496(14) 0.0253(7) Uani 1 1 d . . .
N71 N 0.1942(2) 0.07918(16) 0.20005(13) 0.0250(7) Uani 1 1 d . . .
N72 N 0.1991(2) 0.04747(15) 0.15126(13) 0.0224(6) Uani 1 1 d . . .
N81 N 0.3990(2) 0.11253(15) 0.16257(13) 0.0235(7) Uani 1 1 d . . .
N82 N 0.3664(2) 0.06812(15) 0.12621(13) 0.0236(7) Uani 1 1 d . . .
O1 O 0.22488(19) 0.33771(12) 0.25517(11) 0.0210(5) Uani 1 1 d D . .
H1A H 0.210(4) 0.3763(10) 0.256(2) 0.058(18) Uiso 1 1 d D . .
O2 O 0.37814(19) 0.24131(12) 0.27550(11) 0.0223(5) Uani 1 1 d D . .
H2A H 0.430(2) 0.228(2) 0.2891(19) 0.033(13) Uiso 1 1 d D . .
O3 O 0.27224(19) 0.24805(13) 0.17274(10) 0.0217(5) Uani 1 1 d D . .
H3A H 0.284(3) 0.240(2) 0.1396(8) 0.034(13) Uiso 1 1 d D . .
O4 O 0.16637(19) 0.20864(12) 0.27175(11) 0.0215(5) Uani 1 1 d D . .
H4A H 0.123(3) 0.186(2) 0.287(2) 0.064(19) Uiso 1 1 d D . .
O5 O 0.2279(3) 0.19387(16) 0.39469(13) 0.0384(7) Uani 1 1 d D . .
H5A H 0.283(3) 0.180(3) 0.408(3) 0.08(2) Uiso 1 1 d D . .
H5B H 0.197(4) 0.1594(18) 0.388(3) 0.08(2) Uiso 1 1 d D . .
O6 O 0.3554(3) 0.09723(15) 0.29831(13) 0.0386(8) Uani 1 1 d D . .
H6A H 0.320(4) 0.072(2) 0.315(2) 0.07(2) Uiso 1 1 d D . .
H6B H 0.397(3) 0.112(3) 0.3210(19) 0.059(18) Uiso 1 1 d D . .
O7 O 0.4868(2) 0.27459(15) 0.14867(14) 0.0408(8) Uani 1 1 d . . .
O8 O -0.0107(2) 0.32281(18) 0.25991(15) 0.0466(9) Uani 1 1 d . . .
O9 O 0.8302(4) 0.2040(3) 0.5113(2) 0.104(2) Uani 1 1 d . . .
O10 O 0.7324(5) 0.4903(3) 0.1664(2) 0.103(2) Uani 1 1 d . . .
Cl1 Cl 0.45697(8) 0.14157(6) 0.45841(4) 0.0383(2) Uani 1 1 d D . .
O11 O 0.4622(3) 0.14680(16) 0.39923(12) 0.0426(8) Uani 1 1 d D . .
O12 O 0.3543(2) 0.14290(17) 0.47438(13) 0.0427(8) Uani 1 1 d D . .
O13 O 0.5017(3) 0.08474(17) 0.47654(16) 0.0534(9) Uani 1 1 d D . .
O14 O 0.5060(3) 0.19418(18) 0.48358(16) 0.0581(10) Uani 1 1 d D . .
Cl2 Cl 0.64083(9) 0.17737(5) 0.28670(5) 0.0414(3) Uani 1 1 d . . .
O21 O 0.6014(3) 0.22609(15) 0.32080(15) 0.0449(8) Uani 1 1 d . . .
O22 O 0.5673(4) 0.12855(18) 0.28231(16) 0.0684(13) Uani 1 1 d . . .
O23 O 0.6587(3) 0.2022(2) 0.23275(17) 0.0672(12) Uani 1 1 d . . .
O24 O 0.7266(4) 0.1524(3) 0.3108(3) 0.119(3) Uani 1 1 d . . .
Cl3A Cl 0.9944(8) 0.1068(5) 0.3659(4) 0.0373(6) Uani 0.530(19) 1 d PD A 1
O31A O 1.0988(7) 0.1007(6) 0.3590(6) 0.054(4) Uani 0.530(19) 1 d PD A 1
O32A O 0.9668(14) 0.1677(4) 0.3518(10) 0.148(10) Uani 0.530(19) 1 d PD A 1
O33A O 0.9466(8) 0.0600(5) 0.3347(4) 0.052(3) Uani 0.530(19) 1 d PD A 1
O34A O 0.9766(8) 0.0954(9) 0.4223(3) 0.095(6) Uani 0.530(19) 1 d PD A 1
Cl3B Cl 0.9935(9) 0.1139(5) 0.3680(4) 0.0373(6) Uani 0.470(19) 1 d PD A 2
O31B O 1.0941(10) 0.0944(9) 0.3759(10) 0.108(8) Uani 0.470(19) 1 d PD A 2
O32B O 0.9900(8) 0.1529(8) 0.3217(5) 0.086(6) Uani 0.470(19) 1 d PD A 2
O33B O 0.9311(9) 0.0611(5) 0.3633(9) 0.073(5) Uani 0.470(19) 1 d PD A 2
O34B O 0.9663(7) 0.1507(9) 0.4134(5) 0.083(6) Uani 0.470(19) 1 d PD A 2
Cl4A Cl 0.2545(2) 0.57188(14) 0.50380(11) 0.0284(5) Uani 0.779(7) 1 d PD B 3
O41A O 0.3299(4) 0.5256(3) 0.4954(2) 0.0414(14) Uani 0.779(7) 1 d PD B 3
O42A O 0.2517(4) 0.5877(2) 0.56107(17) 0.0561(15) Uani 0.779(7) 1 d PD B 3
O43A O 0.2781(4) 0.6269(2) 0.4732(2) 0.0523(14) Uani 0.779(7) 1 d PD B 3
O44A O 0.1630(4) 0.5465(3) 0.4863(4) 0.085(2) Uani 0.779(7) 1 d PD B 3
Cl4B Cl 0.2497(9) 0.5658(5) 0.4915(4) 0.0284(5) Uani 0.221(7) 1 d PD B 4
O41B O 0.3448(11) 0.5403(9) 0.5043(9) 0.036(6) Uiso 0.221(7) 1 d PD B 4
O42B O 0.2411(10) 0.5678(7) 0.4327(4) 0.040(4) Uiso 0.221(7) 1 d PD B 4
O43B O 0.1765(10) 0.5252(7) 0.5122(6) 0.034(4) Uiso 0.221(7) 1 d PD B 4
O44B O 0.2418(12) 0.6280(6) 0.5123(7) 0.055(5) Uiso 0.221(7) 1 d PD B 4

loop_
_atom_site_aniso_label
_atom_site_aniso_U_11
_atom_site_aniso_U_22
_atom_site_aniso_U_33
_atom_site_aniso_U_23
_atom_site_aniso_U_13
_atom_site_aniso_U_12
Cd1 0.02303(14) 0.02248(14) 0.01922(14) -0.00144(10) 0.00125(10) -0.00416(10)
Cd3 0.02061(13) 0.02467(14) 0.01923(14) -0.00219(10) -0.00221(10) 0.00027(10)
Cd2 0.02350(14) 0.02300(14) 0.01539(13) -0.00360(10) 0.00039(10) 0.00035(10)
Cd4 0.02425(14) 0.01991(13) 0.01715(13) -0.00352(10) 0.00122(10) 0.00045(10)
C1 0.030(2) 0.0222(18) 0.0221(19) -0.0020(15) 0.0020(16) -0.0047(15)
C2 0.0253(18) 0.0233(18) 0.0194(19) -0.0036(14) -0.0003(15) 0.0025(15)
C3 0.031(2) 0.030(2) 0.022(2) 0.0023(16) -0.0086(16) -0.0046(17)
C4 0.0253(19) 0.0270(19) 0.0173(18) -0.0075(15) 0.0011(14) -0.0012(15)
C11 0.040(2) 0.030(2) 0.023(2) 0.0056(16) 0.0053(17) -0.0029(18)
C12 0.051(3) 0.039(2) 0.023(2) 0.0057(18) 0.0007(19) -0.004(2)
C13 0.038(2) 0.036(2) 0.022(2) -0.0010(17) 0.0005(17) -0.0033(18)
C21 0.028(2) 0.032(2) 0.036(2) -0.0055(18) 0.0042(17) -0.0101(17)
C22 0.027(2) 0.037(2) 0.055(3) -0.009(2) -0.009(2) -0.0029(18)
C23 0.024(2) 0.031(2) 0.036(2) -0.0047(18) -0.0004(17) 0.0016(16)
C31 0.030(2) 0.0276(19) 0.0176(18) -0.0019(15) -0.0007(15) -0.0047(16)
C32 0.0247(19) 0.034(2) 0.026(2) -0.0013(17) -0.0040(16) -0.0036(16)
C33 0.0249(19) 0.029(2) 0.023(2) -0.0004(16) 0.0003(15) 0.0021(15)
C41 0.028(2) 0.029(2) 0.0209(19) -0.0010(16) 0.0031(15) 0.0078(16)
C42 0.025(2) 0.040(2) 0.027(2) 0.0020(18) 0.0059(16) 0.0057(17)
C43 0.026(2) 0.036(2) 0.024(2) 0.0002(17) 0.0012(16) -0.0010(16)
C51 0.095(5) 0.039(3) 0.053(3) 0.017(2) -0.040(3) -0.011(3)
C52 0.133(7) 0.031(3) 0.080(5) 0.024(3) -0.053(5) -0.018(3)
C53 0.064(3) 0.029(2) 0.049(3) 0.004(2) -0.019(3) -0.009(2)
C61 0.026(2) 0.034(2) 0.036(2) -0.0037(18) -0.0108(18) -0.0014(17)
C62 0.026(2) 0.035(2) 0.046(3) 0.000(2) -0.0040(19) -0.0069(17)
C63 0.029(2) 0.027(2) 0.033(2) 0.0034(17) -0.0005(17) -0.0005(16)
C71 0.0239(19) 0.0219(19) 0.037(2) -0.0055(16) -0.0037(17) -0.0011(15)
C72 0.025(2) 0.028(2) 0.039(2) 0.0043(17) 0.0022(17) -0.0027(16)
C73 0.0228(19) 0.031(2) 0.030(2) 0.0016(17) 0.0054(16) -0.0003(16)
C74 0.039(3) 0.101(5) 0.031(3) 0.008(3) 0.002(2) 0.018(3)
C75 0.058(4) 0.083(5) 0.059(4) -0.001(3) 0.007(3) -0.017(3)
C76 0.052(3) 0.068(4) 0.055(4) 0.016(3) 0.021(3) 0.010(3)
C81 0.034(2) 0.029(2) 0.024(2) -0.0038(16) 0.0045(17) 0.0039(17)
C82 0.028(2) 0.036(2) 0.029(2) -0.0002(18) 0.0049(17) 0.0050(17)
C83 0.0252(19) 0.030(2) 0.025(2) -0.0002(16) 0.0014(16) -0.0006(16)
C84 0.032(2) 0.036(2) 0.052(3) -0.015(2) 0.004(2) 0.0072(19)
C85 0.036(3) 0.060(3) 0.068(4) 0.010(3) 0.004(3) 0.008(2)
C86 0.050(3) 0.077(4) 0.054(4) -0.012(3) -0.003(3) 0.018(3)
C91 0.0287(19) 0.0193(17) 0.0208(19) -0.0012(14) -0.0006(15) -0.0013(14)
C92 0.0263(19) 0.0212(18) 0.0201(19) -0.0023(14) 0.0005(15) -0.0011(14)
C93 0.0265(19) 0.0197(17) 0.0203(19) -0.0026(14) 0.0009(15) 0.0014(14)
C94 0.0253(19) 0.028(2) 0.029(2) -0.0004(16) 0.0024(16) 0.0028(16)
C95 0.030(2) 0.028(2) 0.034(2) 0.0026(17) -0.0042(17) 0.0075(17)
C96 0.039(2) 0.0216(18) 0.021(2) 0.0018(15) -0.0028(17) 0.0020(16)
C97 0.028(2) 0.087(4) 0.048(3) -0.022(3) -0.004(2) 0.003(3)
C98 0.142(8) 0.069(5) 0.060(4) -0.017(4) -0.008(5) -0.022(5)
C99 0.053(4) 0.075(5) 0.098(6) 0.003(4) -0.002(4) -0.002(3)
C101 0.033(2) 0.029(2) 0.0150(18) -0.0021(15) -0.0046(15) -0.0021(16)
C102 0.031(2) 0.029(2) 0.0145(18) -0.0030(15) 0.0003(15) -0.0057(16)
C103 0.0274(19) 0.030(2) 0.0133(17) -0.0047(15) -0.0010(14) -0.0026(15)
C104 0.031(2) 0.039(2) 0.020(2) -0.0042(17) 0.0042(16) -0.0012(17)
C105 0.043(2) 0.042(2) 0.019(2) 0.0020(18) 0.0065(18) -0.0068(19)
C106 0.043(2) 0.031(2) 0.0165(19) 0.0049(16) -0.0014(17) -0.0016(18)
C107 0.125(7) 0.083(5) 0.074(5) 0.011(4) 0.028(5) 0.037(5)
C108 0.282(16) 0.075(6) 0.060(5) 0.006(4) -0.011(7) 0.001(8)
C109 0.105(8) 0.124(9) 0.258(17) -0.080(10) 0.018(9) 0.005(7)
N11 0.0342(18) 0.0268(17) 0.0215(17) -0.0010(13) 0.0007(14) -0.0048(14)
N12 0.0331(18) 0.0260(17) 0.0194(16) 0.0008(13) 0.0034(14) -0.0039(14)
N21 0.0264(16) 0.0221(16) 0.0234(17) -0.0018(13) 0.0038(13) -0.0015(13)
N22 0.0263(16) 0.0242(16) 0.0233(17) -0.0013(13) 0.0036(13) -0.0038(13)
N31 0.0249(16) 0.0232(16) 0.0186(16) -0.0041(12) 0.0015(12) 0.0044(12)
N32 0.0264(16) 0.0210(15) 0.0166(15) -0.0014(12) -0.0009(12) 0.0012(12)
N41 0.0241(16) 0.0290(17) 0.0218(17) -0.0039(13) 0.0015(13) -0.0018(13)
N42 0.0241(16) 0.0249(16) 0.0195(16) -0.0028(13) 0.0009(12) 0.0027(13)
N51 0.0303(18) 0.0282(17) 0.0269(18) -0.0006(14) -0.0042(14) -0.0002(14)
N52 0.0356(19) 0.0265(17) 0.0286(19) 0.0027(14) -0.0092(15) 0.0013(14)
N61 0.0247(16) 0.0292(17) 0.0219(17) -0.0001(13) -0.0024(13) 0.0006(13)
N62 0.0222(16) 0.0279(17) 0.0258(17) -0.0023(13) -0.0055(13) 0.0005(13)
N71 0.0279(17) 0.0290(17) 0.0181(16) -0.0025(13) 0.0025(13) -0.0001(13)
N72 0.0247(16) 0.0227(16) 0.0197(16) -0.0039(12) -0.0021(12) 0.0001(12)
N81 0.0247(16) 0.0240(16) 0.0219(16) -0.0034(13) -0.0005(13) -0.0026(13)
N82 0.0269(16) 0.0252(16) 0.0188(16) -0.0071(13) 0.0009(13) 0.0023(13)
O1 0.0216(13) 0.0212(13) 0.0202(13) -0.0025(10) 0.0019(10) 0.0009(10)
O2 0.0225(13) 0.0243(13) 0.0202(13) -0.0016(11) -0.0009(11) 0.0011(11)
O3 0.0250(13) 0.0261(13) 0.0140(13) -0.0031(10) -0.0002(10) 0.0009(11)
O4 0.0211(13) 0.0236(13) 0.0199(13) -0.0024(10) 0.0015(10) -0.0012(10)
O5 0.047(2) 0.0369(18) 0.0312(17) 0.0077(14) -0.0122(15) -0.0052(15)
O6 0.059(2) 0.0306(17) 0.0262(17) 0.0031(13) -0.0109(15) -0.0053(15)
O7 0.0398(18) 0.0402(18) 0.0425(19) -0.0013(14) 0.0173(15) -0.0003(14)
O8 0.0286(17) 0.063(2) 0.048(2) -0.0263(17) 0.0047(14) 0.0008(15)
O9 0.073(3) 0.145(5) 0.094(4) -0.074(4) -0.042(3) 0.039(3)
O10 0.166(6) 0.079(4) 0.065(3) -0.001(3) 0.027(4) 0.046(4)
Cl1 0.0430(6) 0.0446(6) 0.0273(5) -0.0010(4) 0.0042(4) 0.0138(5)
O11 0.055(2) 0.0481(19) 0.0249(16) -0.0004(14) 0.0104(15) -0.0026(16)
O12 0.0407(18) 0.058(2) 0.0293(17) 0.0056(15) 0.0042(14) 0.0164(16)
O13 0.056(2) 0.052(2) 0.052(2) 0.0099(18) 0.0122(18) 0.0196(18)
O14 0.062(2) 0.058(2) 0.054(2) -0.0187(19) -0.0144(19) 0.0109(19)
Cl2 0.0479(6) 0.0381(6) 0.0381(6) -0.0130(5) -0.0117(5) 0.0131(5)
O21 0.055(2) 0.0327(17) 0.047(2) -0.0025(15) 0.0118(17) 0.0069(15)
O22 0.125(4) 0.041(2) 0.039(2) -0.0017(17) 0.001(2) -0.019(2)
O23 0.063(3) 0.094(3) 0.045(2) -0.018(2) 0.0157(19) -0.031(2)
O24 0.117(4) 0.121(5) 0.117(5) -0.069(4) -0.076(4) 0.086(4)
Cl3A 0.0439(6) 0.0384(17) 0.0297(7) -0.0025(9) 0.0020(6) -0.0068(10)
O31A 0.040(6) 0.051(7) 0.072(6) -0.033(6) 0.022(5) -0.017(4)
O32A 0.153(15) 0.025(5) 0.27(3) -0.006(9) -0.125(16) 0.003(6)
O33A 0.054(5) 0.059(5) 0.043(5) -0.009(4) -0.003(4) -0.025(4)
O34A 0.106(8) 0.152(15) 0.027(4) -0.025(6) 0.028(4) -0.073(8)
Cl3B 0.0439(6) 0.0384(17) 0.0297(7) -0.0025(9) 0.0020(6) -0.0068(10)
O31B 0.062(10) 0.062(9) 0.20(2) 0.047(11) -0.052(11) 0.000(7)
O32B 0.041(5) 0.144(14) 0.073(8) 0.074(9) 0.009(5) -0.023(7)
O33B 0.052(6) 0.053(6) 0.113(14) -0.007(8) 0.001(8) -0.011(5)
O34B 0.052(6) 0.137(15) 0.060(7) -0.050(8) 0.025(5) -0.028(7)
Cl4A 0.0330(6) 0.0216(8) 0.0307(13) -0.0008(8) 0.0024(9) 0.0029(5)
O41A 0.053(3) 0.035(3) 0.037(3) -0.009(2) -0.007(2) 0.018(2)
O42A 0.093(4) 0.043(3) 0.033(3) -0.006(2) 0.028(2) -0.003(2)
O43A 0.072(3) 0.037(2) 0.047(3) 0.018(2) 0.000(2) 0.010(2)
O44A 0.042(3) 0.068(4) 0.145(8) -0.043(5) -0.005(4) -0.008(3)
Cl4B 0.0330(6) 0.0216(8) 0.0307(13) -0.0008(8) 0.0024(9) 0.0029(5)

loop_
_atom_type_symbol
_atom_type_description
_atom_type_scat_dispersion_real
_atom_type_scat_dispersion_imag
_atom_type_scat_source
C C 0.0033 0.0016 'International Tables Vol C Tables 4.2.6.8 and 6.1.1.4'
H H 0.0000 0.0000 'International Tables Vol C Tables 4.2.6.8 and 6.1.1.4'
N N 0.0061 0.0033 'International Tables Vol C Tables 4.2.6.8 and 6.1.1.4'
O O 0.0106 0.0060 'International Tables Vol C Tables 4.2.6.8 and 6.1.1.4'
Cl Cl 0.1484 0.1585 'International Tables Vol C Tables 4.2.6.8 and 6.1.1.4'
Cd Cd -0.8075 1.2024 'International Tables Vol C Tables 4.2.6.8 and 6.1.1.4'

loop_
_geom_angle_atom_site_label_1
_geom_angle_atom_site_label_2
_geom_angle_atom_site_label_3
_geom_angle
O3 Cd1 O2 79.08(9)
O3 Cd1 O1 77.28(9)
O2 Cd1 O1 80.82(9)
O3 Cd1 N11 105.51(10)
O2 Cd1 N11 172.97(11)
O1 Cd1 N11 94.87(11)
O3 Cd1 N21 170.46(10)
O2 Cd1 N21 95.65(10)
O1 Cd1 N21 109.94(10)
N11 Cd1 N21 80.53(11)
O3 Cd1 O7 81.15(10)
O2 Cd1 O7 96.48(10)
O1 Cd1 O7 158.39(10)
N11 Cd1 O7 89.56(12)
N21 Cd1 O7 91.64(11)
O3 Cd1 Cd2 82.33(7)
O2 Cd1 Cd2 41.26(7)
O1 Cd1 Cd2 40.84(7)
N11 Cd1 Cd2 133.21(9)
N21 Cd1 Cd2 99.02(8)
O7 Cd1 Cd2 136.97(8)
O3 Cd1 Cd4 39.72(7)
O2 Cd1 Cd4 40.04(7)
O1 Cd1 Cd4 81.44(7)
N11 Cd1 Cd4 145.12(8)
N21 Cd1 Cd4 133.46(8)
O7 Cd1 Cd4 82.86(8)
Cd2 Cd1 Cd4 59.725(7)
O1 Cd3 O4 79.52(9)
O1 Cd3 O3 77.91(9)
O4 Cd3 O3 80.45(9)
O1 Cd3 N51 104.15(11)
O4 Cd3 N51 172.33(11)
O3 Cd3 N51 93.64(11)
O1 Cd3 N61 169.28(11)
O4 Cd3 N61 95.88(10)
O3 Cd3 N61 111.08(11)
N51 Cd3 N61 81.61(12)
O1 Cd3 O8 87.02(10)
O4 Cd3 O8 93.38(12)
O3 Cd3 O8 164.50(10)
N51 Cd3 O8 93.53(13)
N61 Cd3 O8 83.57(11)
O1 Cd3 Cd4 82.98(7)
O4 Cd3 Cd4 41.18(7)
O3 Cd3 Cd4 40.53(7)
N51 Cd3 Cd4 131.93(9)
N61 Cd3 Cd4 100.01(8)
O8 Cd3 Cd4 134.52(10)
O1 Cd3 Cd2 40.33(7)
O4 Cd3 Cd2 39.90(7)
O3 Cd3 Cd2 81.70(6)
N51 Cd3 Cd2 144.44(8)
N61 Cd3 Cd2 133.02(8)
O8 Cd3 Cd2 84.48(8)
Cd4 Cd3 Cd2 59.926(8)
O4 Cd2 O1 78.24(9)
O4 Cd2 O2 80.82(9)
O1 Cd2 O2 80.17(9)
O4 Cd2 O5 85.43(11)
O1 Cd2 O5 161.70(10)
O2 Cd2 O5 105.48(11)
O4 Cd2 N31 169.16(10)
O1 Cd2 N31 105.01(10)
O2 Cd2 N31 89.49(10)
O5 Cd2 N31 92.56(11)
O4 Cd2 N41 111.27(10)
O1 Cd2 N41 93.78(10)
O2 Cd2 N41 165.28(10)
O5 Cd2 N41 84.44(12)
N31 Cd2 N41 79.06(11)
O4 Cd2 Cd4 40.98(7)
O1 Cd2 Cd4 81.98(6)
O2 Cd2 Cd4 40.62(6)
O5 Cd2 Cd4 91.12(9)
N31 Cd2 Cd4 128.59(8)
N41 Cd2 Cd4 152.25(8)
O4 Cd2 Cd1 84.11(7)
O1 Cd2 Cd1 40.80(6)
O2 Cd2 Cd1 40.64(7)
O5 Cd2 Cd1 145.80(9)
N31 Cd2 Cd1 91.71(8)
N41 Cd2 Cd1 129.64(8)
Cd4 Cd2 Cd1 60.431(8)
O4 Cd2 Cd3 39.75(7)
O1 Cd2 Cd3 39.18(6)
O2 Cd2 Cd3 83.40(7)
O5 Cd2 Cd3 123.20(8)
N31 Cd2 Cd3 144.17(8)
N41 Cd2 Cd3 100.45(8)
Cd4 Cd2 Cd3 59.595(8)
Cd1 Cd2 Cd3 60.708(8)
O3 Cd4 O2 78.90(9)
O3 Cd4 O4 79.93(9)
O2 Cd4 O4 80.95(9)
O3 Cd4 O6 163.69(10)
O2 Cd4 O6 84.96(10)
O4 Cd4 O6 99.99(11)
O3 Cd4 N81 92.80(10)
O2 Cd4 N81 113.37(10)
O4 Cd4 N81 162.59(10)
O6 Cd4 N81 91.40(12)
O3 Cd4 N71 108.98(10)
O2 Cd4 N71 165.71(10)
O4 Cd4 N71 88.60(10)
O6 Cd4 N71 87.30(11)
N81 Cd4 N71 78.76(11)
O3 Cd4 Cd3 40.72(7)
O2 Cd4 Cd3 84.58(7)
O4 Cd4 Cd3 40.45(7)
O6 Cd4 Cd3 140.26(9)
N81 Cd4 Cd3 127.81(8)
N71 Cd4 Cd3 93.81(8)
O3 Cd4 Cd2 82.26(7)
O2 Cd4 Cd2 41.33(7)
O4 Cd4 Cd2 40.42(6)
O6 Cd4 Cd2 87.22(8)
N81 Cd4 Cd2 154.69(8)
N71 Cd4 Cd2 126.35(8)
Cd3 Cd4 Cd2 60.479(8)
O3 Cd4 Cd1 39.46(6)
O2 Cd4 Cd1 40.12(7)
O4 Cd4 Cd1 83.27(7)
O6 Cd4 Cd1 124.23(8)
N81 Cd4 Cd1 101.22(8)
N71 Cd4 Cd1 148.33(8)
Cd3 Cd4 Cd1 60.806(8)
Cd2 Cd4 Cd1 59.844(8)
N22 C1 N12 110.8(3)
N22 C1 C91 112.9(3)
N12 C1 C91 111.9(3)
N22 C1 H1 107.0
N12 C1 H1 107.0
C91 C1 H1 107.0
N42 C2 N32 111.6(3)
N42 C2 C93 112.2(3)
N32 C2 C93 112.6(3)
N42 C2 H2 106.7
N32 C2 H2 106.7
C93 C2 H2 106.7
N62 C3 N52 111.4(3)
N62 C3 C101 112.9(3)
N52 C3 C101 111.1(3)
N62 C3 H3 107.0
N52 C3 H3 107.0
C101 C3 H3 107.0
N72 C4 N82 110.9(3)
N72 C4 C103 114.4(3)
N82 C4 C103 110.6(3)
N72 C4 H4 106.8
N82 C4 H4 106.8
C103 C4 H4 106.8
N12 C11 C12 106.9(4)
N12 C11 H11 126.6
C12 C11 H11 126.6
C11 C12 C13 105.6(4)
C11 C12 H12 127.2
C13 C12 H12 127.2
N11 C13 C12 111.2(4)
N11 C13 H13 124.4
C12 C13 H13 124.4
N22 C21 C22 107.4(4)
N22 C21 H21 126.3
C22 C21 H21 126.3
C21 C22 C23 105.4(4)
C21 C22 H22 127.3
C23 C22 H22 127.3
N21 C23 C22 111.0(4)
N21 C23 H23 124.5
C22 C23 H23 124.5
N32 C31 C32 107.7(3)
N32 C31 H31 126.1
C32 C31 H31 126.1
C31 C32 C33 105.1(3)
C31 C32 H32 127.5
C33 C32 H32 127.5
N31 C33 C32 111.2(4)
N31 C33 H33 124.4
C32 C33 H33 124.4
N42 C41 C42 107.6(4)
N42 C41 H41 126.2
C42 C41 H41 126.2
C41 C42 C43 105.3(4)
C41 C42 H42 127.4
C43 C42 H42 127.4
N41 C43 C42 111.4(4)
N41 C43 H43 124.3
C42 C43 H43 124.3
N52 C51 C52 107.1(5)
N52 C51 H51 126.5
C52 C51 H51 126.5
C51 C52 C53 105.7(5)
C51 C52 H52 127.1
C53 C52 H52 127.1
N51 C53 C52 111.1(4)
N51 C53 H53 124.4
C52 C53 H53 124.4
N62 C61 C62 107.2(4)
N62 C61 H61 126.4
C62 C61 H61 126.4
C61 C62 C63 105.5(4)
C61 C62 H62 127.2
C63 C62 H62 127.2
N61 C63 C62 111.0(4)
N61 C63 H63 124.5
C62 C63 H63 124.5
N72 C71 C72 107.4(4)
N72 C71 H71 126.3
C72 C71 H71 126.3
C71 C72 C73 105.2(4)
C71 C72 H72 127.4
C73 C72 H72 127.4
N71 C73 C72 111.5(4)
N71 C73 H73 124.2
C72 C73 H73 124.2
O7 C74 C76 126.0(6)
O7 C74 C75 117.6(5)
C76 C74 C75 116.4(5)
C74 C75 H75A 109.5
C74 C75 H75B 109.5
H75A C75 H75B 109.5
C74 C75 H75C 109.5
H75A C75 H75C 109.5
H75B C75 H75C 109.5
C74 C76 H76A 109.5
C74 C76 H76B 109.5
H76A C76 H76B 109.5
C74 C76 H76C 109.5
H76A C76 H76C 109.5
H76B C76 H76C 109.5
N82 C81 C82 107.4(4)
N82 C81 H81 126.3
C82 C81 H81 126.3
C81 C82 C83 105.6(4)
C81 C82 H82 127.2
C83 C82 H82 127.2
N81 C83 C82 111.1(4)
N81 C83 H83 124.5
C82 C83 H83 124.5
O8 C84 C85 122.1(5)
O8 C84 C86 121.0(5)
C85 C84 C86 116.9(5)
C84 C85 H85A 109.5
C84 C85 H85B 109.5
H85A C85 H85B 109.5
C84 C85 H85C 109.5
H85A C85 H85C 109.5
H85B C85 H85C 109.5
C84 C86 H86A 109.5
C84 C86 H86B 109.5
H86A C86 H86B 109.5
C84 C86 H86C 109.5
H86A C86 H86C 109.5
H86B C86 H86C 109.5
C96 C91 C92 120.2(4)
C96 C91 C1 118.6(3)
C92 C91 C1 121.1(3)
C93 C92 C91 120.5(4)
C93 C92 H92 119.8
C91 C92 H92 119.8
C92 C93 C94 119.5(4)
C92 C93 C2 121.1(3)
C94 C93 C2 119.4(3)
C95 C94 C93 119.6(4)
C95 C94 H94 120.2
C93 C94 H94 120.2
C96 C95 C94 121.0(4)
C96 C95 H95 119.5
C94 C95 H95 119.5
C95 C96 C91 119.4(4)
C95 C96 H96 120.3
C91 C96 H96 120.3
O9 C97 C98 123.1(7)
O9 C97 C99 121.8(7)
C98 C97 C99 115.0(5)
C97 C98 H98A 109.5
C97 C98 H98B 109.5
H98A C98 H98B 109.5
C97 C98 H98C 109.5
H98A C98 H98C 109.5
H98B C98 H98C 109.5
C97 C99 H99A 109.5
C97 C99 H99B 109.5
H99A C99 H99B 109.5
C97 C99 H99C 109.5
H99A C99 H99C 109.5
H99B C99 H99C 109.5
C106 C101 C102 119.7(4)
C106 C101 C3 118.4(4)
C102 C101 C3 121.9(4)
C103 C102 C101 120.0(4)
C103 C102 H102 120.0
C101 C102 H102 120.0
C102 C103 C104 119.9(4)
C102 C103 C4 122.6(3)
C104 C103 C4 117.5(3)
C105 C104 C103 120.1(4)
C105 C104 H104 119.9
C103 C104 H104 119.9
C104 C105 C106 120.2(4)
C104 C105 H105 119.9
C106 C105 H105 119.9
C105 C106 C101 120.0(4)
C105 C106 H106 120.0
C101 C106 H106 120.0
O10 C107 C108 122.5(8)
O10 C107 C109 124.3(9)
C108 C107 C109 113.0(10)
C107 C108 H10A 109.5
C107 C108 H10B 109.5
H10A C108 H10B 109.5
C107 C108 H10C 109.5
H10A C108 H10C 109.5
H10B C108 H10C 109.5
C107 C109 H10D 109.5
C107 C109 H10E 109.5
H10D C109 H10E 109.5
C107 C109 H10F 109.5
H10D C109 H10F 109.5
H10E C109 H10F 109.5
C13 N11 N12 104.4(3)
C13 N11 Cd1 127.7(3)
N12 N11 Cd1 124.1(2)
C11 N12 N11 112.0(3)
C11 N12 C1 126.8(3)
N11 N12 C1 121.3(3)
C23 N21 N22 105.0(3)
C23 N21 Cd1 130.2(3)
N22 N21 Cd1 124.4(2)
C21 N22 N21 111.2(3)
C21 N22 C1 126.6(3)
N21 N22 C1 121.6(3)
C33 N31 N32 105.2(3)
C33 N31 Cd2 128.6(3)
N32 N31 Cd2 126.1(2)
N31 N32 C31 110.8(3)
N31 N32 C2 122.2(3)
C31 N32 C2 126.4(3)
C43 N41 N42 104.9(3)
C43 N41 Cd2 128.5(3)
N42 N41 Cd2 125.3(2)
C41 N42 N41 110.9(3)
C41 N42 C2 127.1(3)
N41 N42 C2 121.5(3)
C53 N51 N52 104.7(4)
C53 N51 Cd3 130.2(3)
N52 N51 Cd3 124.8(3)
C51 N52 N51 111.3(4)
C51 N52 C3 126.7(4)
N51 N52 C3 120.6(3)
C63 N61 N62 105.0(3)
C63 N61 Cd3 130.4(3)
N62 N61 Cd3 123.2(2)
C61 N62 N61 111.3(3)
C61 N62 C3 126.2(3)
N61 N62 C3 121.7(3)
C73 N71 N72 104.5(3)
C73 N71 Cd4 128.3(3)
N72 N71 Cd4 126.1(2)
C71 N72 N71 111.3(3)
C71 N72 C4 127.5(3)
N71 N72 C4 121.0(3)
C83 N81 N82 105.0(3)
C83 N81 Cd4 129.2(3)
N82 N81 Cd4 124.5(2)
C81 N82 N81 111.0(3)
C81 N82 C4 126.0(3)
N81 N82 C4 120.3(3)
Cd3 O1 Cd1 101.74(10)
Cd3 O1 Cd2 100.49(10)
Cd1 O1 Cd2 98.36(10)
Cd3 O1 H1A 114(4)
Cd1 O1 H1A 113(4)
Cd2 O1 H1A 126(4)
Cd4 O2 Cd1 99.84(10)
Cd4 O2 Cd2 98.05(10)
Cd1 O2 Cd2 98.10(10)
Cd4 O2 H2A 111(3)
Cd1 O2 H2A 124(3)
Cd2 O2 H2A 122(3)
Cd1 O3 Cd4 100.81(10)
Cd1 O3 Cd3 101.50(10)
Cd4 O3 Cd3 98.75(10)
Cd1 O3 H3A 115(3)
Cd4 O3 H3A 112(3)
Cd3 O3 H3A 125(3)
Cd3 O4 Cd2 100.35(10)
Cd3 O4 Cd4 98.36(10)
Cd2 O4 Cd4 98.60(10)
Cd3 O4 H4A 119(4)
Cd2 O4 H4A 115(4)
Cd4 O4 H4A 121(4)
Cd2 O5 H5A 113(5)
Cd2 O5 H5B 123(5)
H5A O5 H5B 102(5)
Cd4 O6 H6A 124(4)
Cd4 O6 H6B 118(4)
H6A O6 H6B 107(5)
C74 O7 Cd1 145.4(4)
C84 O8 Cd3 135.9(3)
O13 Cl1 O14 109.1(2)
O13 Cl1 O11 110.6(2)
O14 Cl1 O11 110.0(2)
O13 Cl1 O12 110.3(2)
O14 Cl1 O12 108.5(2)
O11 Cl1 O12 108.3(2)
O24 Cl2 O21 110.0(3)
O24 Cl2 O23 112.1(4)
O21 Cl2 O23 109.3(3)
O24 Cl2 O22 109.7(4)
O21 Cl2 O22 107.4(3)
O23 Cl2 O22 108.3(2)
O32A Cl3A O33A 113.4(9)
O32A Cl3A O34A 110.6(11)
O33A Cl3A O34A 108.8(8)
O32A Cl3A O31A 108.9(10)
O33A Cl3A O31A 109.2(8)
O34A Cl3A O31A 105.6(8)
O32B Cl3B O34B 107.3(10)
O32B Cl3B O33B 112.7(10)
O34B Cl3B O33B 110.1(10)
O32B Cl3B O31B 107.9(10)
O34B Cl3B O31B 107.9(11)
O33B Cl3B O31B 110.8(10)
O43A Cl4A O44A 110.7(5)
O43A Cl4A O42A 108.9(3)
O44A Cl4A O42A 110.8(5)
O43A Cl4A O41A 108.9(4)
O44A Cl4A O41A 109.0(4)
O42A Cl4A O41A 108.6(4)
O43B Cl4B O44B 112.7(11)
O43B Cl4B O41B 109.4(12)
O44B Cl4B O41B 109.9(11)
O43B Cl4B O42B 108.5(10)
O44B Cl4B O42B 108.7(11)
O41B Cl4B O42B 107.4(11)

loop_
_geom_bond_atom_site_label_1
_geom_bond_atom_site_label_2
_geom_bond_distance
Cd1 O3 2.251(3)
Cd1 O2 2.275(3)
Cd1 O1 2.284(3)
Cd1 N11 2.336(3)
Cd1 N21 2.336(3)
Cd1 O7 2.402(3)
Cd1 Cd2 3.4580(4)
Cd1 Cd4 3.4784(4)
Cd3 O1 2.231(3)
Cd3 O4 2.257(3)
Cd3 O3 2.272(3)
Cd3 N51 2.318(3)
Cd3 N61 2.328(3)
Cd3 O8 2.440(3)
Cd3 Cd4 3.4422(4)
Cd3 Cd2 3.4730(4)
Cd2 O4 2.265(3)
Cd2 O1 2.286(3)
Cd2 O2 2.303(3)
Cd2 O5 2.325(3)
Cd2 N31 2.342(3)
Cd2 N41 2.354(3)
Cd2 Cd4 3.4539(4)
Cd4 O3 2.263(3)
Cd4 O2 2.271(3)
Cd4 O4 2.291(3)
Cd4 O6 2.336(3)
Cd4 N81 2.365(3)
Cd4 N71 2.385(3)
C1 N22 1.450(5)
C1 N12 1.457(5)
C1 C91 1.524(5)
C1 H1 1.0000
C2 N42 1.453(5)
C2 N32 1.457(5)
C2 C93 1.528(5)
C2 H2 1.0000
C3 N62 1.453(5)
C3 N52 1.467(5)
C3 C101 1.521(6)
C3 H3 1.0000
C4 N72 1.450(5)
C4 N82 1.459(5)
C4 C103 1.523(5)
C4 H4 1.0000
C11 N12 1.347(5)
C11 C12 1.370(6)
C11 H11 0.9500
C12 C13 1.387(6)
C12 H12 0.9500
C13 N11 1.344(5)
C13 H13 0.9500
C21 N22 1.344(5)
C21 C22 1.362(6)
C21 H21 0.9500
C22 C23 1.396(6)
C22 H22 0.9500
C23 N21 1.328(5)
C23 H23 0.9500
C31 N32 1.358(5)
C31 C32 1.360(6)
C31 H31 0.9500
C32 C33 1.395(6)
C32 H32 0.9500
C33 N31 1.335(5)
C33 H33 0.9500
C41 N42 1.354(5)
C41 C42 1.360(6)
C41 H41 0.9500
C42 C43 1.393(6)
C42 H42 0.9500
C43 N41 1.332(5)
C43 H43 0.9500
C51 N52 1.346(6)
C51 C52 1.358(8)
C51 H51 0.9500
C52 C53 1.389(8)
C52 H52 0.9500
C53 N51 1.327(6)
C53 H53 0.9500
C61 N62 1.350(5)
C61 C62 1.367(7)
C61 H61 0.9500
C62 C63 1.393(6)
C62 H62 0.9500
C63 N61 1.335(5)
C63 H63 0.9500
C71 N72 1.349(5)
C71 C72 1.356(6)
C71 H71 0.9500
C72 C73 1.395(6)
C72 H72 0.9500
C73 N71 1.328(5)
C73 H73 0.9500
C74 O7 1.185(6)
C74 C76 1.497(8)
C74 C75 1.595(9)
C75 H75A 0.9800
C75 H75B 0.9800
C75 H75C 0.9800
C76 H76A 0.9800
C76 H76B 0.9800
C76 H76C 0.9800
C81 N82 1.355(5)
C81 C82 1.357(6)
C81 H81 0.9500
C82 C83 1.395(6)
C82 H82 0.9500
C83 N81 1.330(5)
C83 H83 0.9500
C84 O8 1.221(6)
C84 C85 1.482(8)
C84 C86 1.490(8)
C85 H85A 0.9800
C85 H85B 0.9800
C85 H85C 0.9800
C86 H86A 0.9800
C86 H86B 0.9800
C86 H86C 0.9800
C91 C96 1.387(5)
C91 C92 1.389(5)
C92 C93 1.381(5)
C92 H92 0.9500
C93 C94 1.396(5)
C94 C95 1.390(6)
C94 H94 0.9500
C95 C96 1.378(6)
C95 H95 0.9500
C96 H96 0.9500
C97 O9 1.192(7)
C97 C98 1.462(10)
C97 C99 1.486(9)
C98 H98A 0.9800
C98 H98B 0.9800
C98 H98C 0.9800
C99 H99A 0.9800
C99 H99B 0.9800
C99 H99C 0.9800
C101 C106 1.394(6)
C101 C102 1.398(5)
C102 C103 1.381(6)
C102 H102 0.9500
C103 C104 1.398(6)
C104 C105 1.379(6)
C104 H104 0.9500
C105 C106 1.385(6)
C105 H105 0.9500
C106 H106 0.9500
C107 O10 1.207(9)
C107 C108 1.406(9)
C107 C109 1.453(10)
C108 H10A 0.9800
C108 H10B 0.9800
C108 H10C 0.9800
C109 H10D 0.9800
C109 H10E 0.9800
C109 H10F 0.9800
N11 N12 1.357(5)
N21 N22 1.365(4)
N31 N32 1.356(4)
N41 N42 1.364(4)
N51 N52 1.364(5)
N61 N62 1.361(5)
N71 N72 1.363(4)
N81 N82 1.362(4)
O1 H1A 0.843(15)
O2 H2A 0.835(15)
O3 H3A 0.839(15)
O4 H4A 0.838(15)
O5 H5A 0.86(2)
O5 H5B 0.86(2)
O6 H6A 0.82(2)
O6 H6B 0.85(2)
Cl1 O13 1.416(3)
Cl1 O14 1.433(4)
Cl1 O11 1.443(3)
Cl1 O12 1.450(3)
Cl2 O24 1.407(4)
Cl2 O21 1.427(3)
Cl2 O23 1.432(4)
Cl2 O22 1.441(4)
Cl3A O32A 1.383(9)
Cl3A O33A 1.405(8)
Cl3A O34A 1.412(9)
Cl3A O31A 1.435(8)
Cl3B O32B 1.395(9)
Cl3B O34B 1.400(9)
Cl3B O33B 1.408(9)
Cl3B O31B 1.440(9)
Cl4A O43A 1.417(5)
Cl4A O44A 1.420(5)
Cl4A O42A 1.430(5)
Cl4A O41A 1.432(4)
Cl4B O43B 1.407(11)
Cl4B O44B 1.413(10)
Cl4B O41B 1.434(10)
Cl4B O42B 1.435(10)

loop_
_geom_hbond_atom_site_label_D
_geom_hbond_atom_site_label_H
_geom_hbond_atom_site_label_A
_geom_hbond_distance_DH
_geom_hbond_distance_HA
_geom_hbond_distance_DA
_geom_hbond_angle_DHA
_geom_hbond_site_symmetry_A
O2 H2A O21 0.835(15) 2.45(2) 3.242(5) 159(4) .
O4 H4A O31A 0.838(15) 2.54(4) 3.248(16) 142(5) 1_455
O4 H4A O32B 0.838(15) 2.12(2) 2.935(10) 164(6) 1_455
O5 H5A O12 0.86(2) 2.04(4) 2.800(4) 147(7) .
O5 H5A O11 0.86(2) 2.55(4) 3.338(5) 152(6) .
O5 H5B O31A 0.86(2) 1.95(3) 2.776(12) 161(6) 1_455
O5 H5B O31B 0.86(2) 1.99(3) 2.818(19) 164(6) 1_455
O6 H6A O10 0.82(2) 1.93(3) 2.697(6) 155(6) 2_645
O6 H6B O11 0.85(2) 2.22(3) 3.032(4) 160(5) .
O6 H6B O22 0.85(2) 2.52(5) 2.981(6) 115(5) .

loop_
_geom_torsion_atom_site_label_1
_geom_torsion_atom_site_label_2
_geom_torsion_atom_site_label_3
_geom_torsion_atom_site_label_4
_geom_torsion
O3 Cd1 Cd2 O4 -0.59(9)
O2 Cd1 Cd2 O4 -82.75(12)
O1 Cd1 Cd2 O4 78.81(12)
N11 Cd1 Cd2 O4 103.51(13)
N21 Cd1 Cd2 O4 -171.05(10)
O7 Cd1 Cd2 O4 -68.77(14)
Cd4 Cd1 Cd2 O4 -35.51(7)
O3 Cd1 Cd2 O1 -79.40(12)
O2 Cd1 Cd2 O1 -161.56(14)
N11 Cd1 Cd2 O1 24.70(15)
N21 Cd1 Cd2 O1 110.14(13)
O7 Cd1 Cd2 O1 -147.58(16)
Cd4 Cd1 Cd2 O1 -114.32(10)
O3 Cd1 Cd2 O2 82.16(12)
O1 Cd1 Cd2 O2 161.56(14)
N11 Cd1 Cd2 O2 -173.74(15)
N21 Cd1 Cd2 O2 -88.29(13)
O7 Cd1 Cd2 O2 13.98(16)
Cd4 Cd1 Cd2 O2 47.24(10)
O3 Cd1 Cd2 O5 72.28(16)
O2 Cd1 Cd2 O5 -9.88(17)
O1 Cd1 Cd2 O5 151.69(17)
N11 Cd1 Cd2 O5 176.39(18)
N21 Cd1 Cd2 O5 -98.17(16)
O7 Cd1 Cd2 O5 4.11(19)
Cd4 Cd1 Cd2 O5 37.37(14)
O3 Cd1 Cd2 N31 169.38(10)
O2 Cd1 Cd2 N31 87.22(12)
O1 Cd1 Cd2 N31 -111.22(12)
N11 Cd1 Cd2 N31 -86.52(13)
N21 Cd1 Cd2 N31 -1.08(11)
O7 Cd1 Cd2 N31 101.20(14)
Cd4 Cd1 Cd2 N31 134.46(7)
O3 Cd1 Cd2 N41 -113.43(12)
O2 Cd1 Cd2 N41 164.41(14)
O1 Cd1 Cd2 N41 -34.03(14)
N11 Cd1 Cd2 N41 -9.33(15)
N21 Cd1 Cd2 N41 76.11(13)
O7 Cd1 Cd2 N41 178.39(16)
Cd4 Cd1 Cd2 N41 -148.35(10)
O3 Cd1 Cd2 Cd4 34.92(7)
O2 Cd1 Cd2 Cd4 -47.24(10)
O1 Cd1 Cd2 Cd4 114.32(10)
N11 Cd1 Cd2 Cd4 139.02(11)
N21 Cd1 Cd2 Cd4 -135.54(8)
O7 Cd1 Cd2 Cd4 -33.26(12)
O3 Cd1 Cd2 Cd3 -34.66(7)
O2 Cd1 Cd2 Cd3 -116.82(10)
O1 Cd1 Cd2 Cd3 44.74(10)
N11 Cd1 Cd2 Cd3 69.44(11)
N21 Cd1 Cd2 Cd3 154.88(8)
O7 Cd1 Cd2 Cd3 -102.84(12)
Cd4 Cd1 Cd2 Cd3 -69.579(8)
O1 Cd3 Cd2 O4 -166.09(15)
O3 Cd3 Cd2 O4 -85.02(13)
N51 Cd3 Cd2 O4 -169.64(18)
N61 Cd3 Cd2 O4 26.14(15)
O8 Cd3 Cd2 O4 102.01(14)
Cd4 Cd3 Cd2 O4 -48.45(10)
O4 Cd3 Cd2 O1 166.09(15)
O3 Cd3 Cd2 O1 81.07(12)
N51 Cd3 Cd2 O1 -3.55(18)
N61 Cd3 Cd2 O1 -167.77(15)
O8 Cd3 Cd2 O1 -91.91(14)
Cd4 Cd3 Cd2 O1 117.64(10)
O1 Cd3 Cd2 O2 -82.52(12)
O4 Cd3 Cd2 O2 83.56(12)
O3 Cd3 Cd2 O2 -1.46(9)
N51 Cd3 Cd2 O2 -86.08(17)
N61 Cd3 Cd2 O2 109.71(13)
O8 Cd3 Cd2 O2 -174.43(11)
Cd4 Cd3 Cd2 O2 35.11(7)
O1 Cd3 Cd2 O5 173.27(15)
O4 Cd3 Cd2 O5 -20.64(15)
O3 Cd3 Cd2 O5 -105.66(13)
N51 Cd3 Cd2 O5 169.72(19)
N61 Cd3 Cd2 O5 5.50(16)
O8 Cd3 Cd2 O5 81.37(14)
Cd4 Cd3 Cd2 O5 -69.09(11)
O1 Cd3 Cd2 N31 -2.64(16)
O4 Cd3 Cd2 N31 163.45(17)
O3 Cd3 Cd2 N31 78.43(15)
N51 Cd3 Cd2 N31 -6.2(2)
N61 Cd3 Cd2 N31 -170.41(17)
O8 Cd3 Cd2 N31 -94.54(16)
Cd4 Cd3 Cd2 N31 115.00(13)
O1 Cd3 Cd2 N41 83.11(13)
O4 Cd3 Cd2 N41 -110.81(13)
O3 Cd3 Cd2 N41 164.17(11)
N51 Cd3 Cd2 N41 79.55(17)
N61 Cd3 Cd2 N41 -84.66(14)
O8 Cd3 Cd2 N41 -8.80(12)
Cd4 Cd3 Cd2 N41 -159.26(8)
O1 Cd3 Cd2 Cd4 -117.64(10)
O4 Cd3 Cd2 Cd4 48.45(10)
O3 Cd3 Cd2 Cd4 -36.57(7)
N51 Cd3 Cd2 Cd4 -121.19(15)
N61 Cd3 Cd2 Cd4 74.59(11)
O8 Cd3 Cd2 Cd4 150.46(9)
O1 Cd3 Cd2 Cd1 -46.71(10)
O4 Cd3 Cd2 Cd1 119.37(10)
O3 Cd3 Cd2 Cd1 34.35(7)
N51 Cd3 Cd2 Cd1 -50.27(15)
N61 Cd3 Cd2 Cd1 145.52(11)
O8 Cd3 Cd2 Cd1 -138.62(9)
Cd4 Cd3 Cd2 Cd1 70.923(9)
O1 Cd3 Cd4 O3 -79.59(12)
O4 Cd3 Cd4 O3 -161.69(14)
N51 Cd3 Cd4 O3 23.15(15)
N61 Cd3 Cd4 O3 110.83(13)
O8 Cd3 Cd4 O3 -158.37(15)
Cd2 Cd3 Cd4 O3 -114.87(10)
O1 Cd3 Cd4 O2 -0.31(10)
O4 Cd3 Cd4 O2 -82.41(12)
O3 Cd3 Cd4 O2 79.28(12)
N51 Cd3 Cd4 O2 102.42(13)
N61 Cd3 Cd4 O2 -169.90(11)
O8 Cd3 Cd4 O2 -79.09(13)
Cd2 Cd3 Cd4 O2 -35.60(7)
O1 Cd3 Cd4 O4 82.10(12)
O3 Cd3 Cd4 O4 161.69(14)
N51 Cd3 Cd4 O4 -175.16(15)
N61 Cd3 Cd4 O4 -87.49(13)
O8 Cd3 Cd4 O4 3.32(15)
Cd2 Cd3 Cd4 O4 46.81(10)
O1 Cd3 Cd4 O6 75.08(15)
O4 Cd3 Cd4 O6 -7.02(16)
O3 Cd3 Cd4 O6 154.67(16)
N51 Cd3 Cd4 O6 177.82(17)
N61 Cd3 Cd4 O6 -94.50(16)
O8 Cd3 Cd4 O6 -3.70(17)
Cd2 Cd3 Cd4 O6 39.80(13)
O1 Cd3 Cd4 N81 -115.83(12)
O4 Cd3 Cd4 N81 162.07(14)
O3 Cd3 Cd4 N81 -36.24(14)
N51 Cd3 Cd4 N81 -13.09(15)
N61 Cd3 Cd4 N81 74.59(13)
O8 Cd3 Cd4 N81 165.39(14)
Cd2 Cd3 Cd4 N81 -151.11(10)
O1 Cd3 Cd4 N71 165.44(10)
O4 Cd3 Cd4 N71 83.35(13)
O3 Cd3 Cd4 N71 -114.97(13)
N51 Cd3 Cd4 N71 -91.82(14)
N61 Cd3 Cd4 N71 -4.14(11)
O8 Cd3 Cd4 N71 86.66(13)
Cd2 Cd3 Cd4 N71 130.16(8)
O1 Cd3 Cd4 Cd2 35.29(7)
O4 Cd3 Cd4 Cd2 -46.81(10)
O3 Cd3 Cd4 Cd2 114.87(10)
N51 Cd3 Cd4 Cd2 138.02(11)
N61 Cd3 Cd4 Cd2 -134.30(8)
O8 Cd3 Cd4 Cd2 -43.50(11)
O1 Cd3 Cd4 Cd1 -34.54(7)
O4 Cd3 Cd4 Cd1 -116.64(10)
O3 Cd3 Cd4 Cd1 45.05(10)
N51 Cd3 Cd4 Cd1 68.20(11)
N61 Cd3 Cd4 Cd1 155.88(8)
O8 Cd3 Cd4 Cd1 -113.32(11)
Cd2 Cd3 Cd4 Cd1 -69.823(8)
O4 Cd2 Cd4 O3 83.54(12)
O1 Cd2 Cd4 O3 2.26(9)
O2 Cd2 Cd4 O3 -81.97(12)
O5 Cd2 Cd4 O3 165.25(11)
N31 Cd2 Cd4 O3 -100.58(12)
N41 Cd2 Cd4 O3 85.09(19)
Cd1 Cd2 Cd4 O3 -34.70(7)
Cd3 Cd2 Cd4 O3 36.68(7)
O4 Cd2 Cd4 O2 165.51(14)
O1 Cd2 Cd4 O2 84.23(12)
O5 Cd2 Cd4 O2 -112.78(13)
N31 Cd2 Cd4 O2 -18.61(14)
N41 Cd2 Cd4 O2 167.1(2)
Cd1 Cd2 Cd4 O2 47.27(10)
Cd3 Cd2 Cd4 O2 118.65(10)
O1 Cd2 Cd4 O4 -81.28(12)
O2 Cd2 Cd4 O4 -165.51(14)
O5 Cd2 Cd4 O4 81.71(13)
N31 Cd2 Cd4 O4 175.89(14)
N41 Cd2 Cd4 O4 1.6(2)
Cd1 Cd2 Cd4 O4 -118.24(10)
Cd3 Cd2 Cd4 O4 -46.86(10)
O4 Cd2 Cd4 O6 -108.96(14)
O1 Cd2 Cd4 O6 169.76(11)
O2 Cd2 Cd4 O6 85.53(14)
O5 Cd2 Cd4 O6 -27.25(13)
N31 Cd2 Cd4 O6 66.93(14)
N41 Cd2 Cd4 O6 -107.4(2)
Cd1 Cd2 Cd4 O6 132.80(9)
Cd3 Cd2 Cd4 O6 -155.82(9)
O4 Cd2 Cd4 N81 163.6(2)
O1 Cd2 Cd4 N81 82.4(2)
O2 Cd2 Cd4 N81 -1.9(2)
O5 Cd2 Cd4 N81 -114.6(2)
N31 Cd2 Cd4 N81 -20.5(2)
N41 Cd2 Cd4 N81 165.2(3)
Cd1 Cd2 Cd4 N81 45.40(18)
Cd3 Cd2 Cd4 N81 116.78(19)
O4 Cd2 Cd4 N71 -24.37(14)
O1 Cd2 Cd4 N71 -105.65(12)
O2 Cd2 Cd4 N71 170.12(14)
O5 Cd2 Cd4 N71 57.34(13)
N31 Cd2 Cd4 N71 151.52(14)
N41 Cd2 Cd4 N71 -22.8(2)
Cd1 Cd2 Cd4 N71 -142.61(10)
Cd3 Cd2 Cd4 N71 -71.23(10)
O4 Cd2 Cd4 Cd3 46.86(10)
O1 Cd2 Cd4 Cd3 -34.42(6)
O2 Cd2 Cd4 Cd3 -118.65(10)
O5 Cd2 Cd4 Cd3 128.57(9)
N31 Cd2 Cd4 Cd3 -137.25(10)
N41 Cd2 Cd4 Cd3 48.42(18)
Cd1 Cd2 Cd4 Cd3 -71.380(9)
O4 Cd2 Cd4 Cd1 118.24(10)
O1 Cd2 Cd4 Cd1 36.96(6)
O2 Cd2 Cd4 Cd1 -47.27(10)
O5 Cd2 Cd4 Cd1 -160.05(9)
N31 Cd2 Cd4 Cd1 -65.87(10)
N41 Cd2 Cd4 Cd1 119.80(18)
Cd3 Cd2 Cd4 Cd1 71.380(9)
O2 Cd1 Cd4 O3 166.26(15)
O1 Cd1 Cd4 O3 80.37(12)
N11 Cd1 Cd4 O3 -5.87(18)
N21 Cd1 Cd4 O3 -170.21(15)
O7 Cd1 Cd4 O3 -84.73(14)
Cd2 Cd1 Cd4 O3 117.43(10)
O3 Cd1 Cd4 O2 -166.26(15)
O1 Cd1 Cd4 O2 -85.89(12)
N11 Cd1 Cd4 O2 -172.13(18)
N21 Cd1 Cd4 O2 23.54(15)
O7 Cd1 Cd4 O2 109.01(13)
Cd2 Cd1 Cd4 O2 -48.83(10)
O3 Cd1 Cd4 O4 -82.32(12)
O2 Cd1 Cd4 O4 83.94(12)
O1 Cd1 Cd4 O4 -1.95(9)
N11 Cd1 Cd4 O4 -88.19(16)
N21 Cd1 Cd4 O4 107.47(13)
O7 Cd1 Cd4 O4 -167.05(11)
Cd2 Cd1 Cd4 O4 35.11(6)
O3 Cd1 Cd4 O6 -179.85(15)
O2 Cd1 Cd4 O6 -13.59(15)
O1 Cd1 Cd4 O6 -99.48(13)
N11 Cd1 Cd4 O6 174.28(19)
N21 Cd1 Cd4 O6 9.95(16)
O7 Cd1 Cd4 O6 95.43(14)
Cd2 Cd1 Cd4 O6 -62.42(11)
O3 Cd1 Cd4 N81 80.65(13)
O2 Cd1 Cd4 N81 -113.09(13)
O1 Cd1 Cd4 N81 161.02(10)
N11 Cd1 Cd4 N81 74.78(17)
N21 Cd1 Cd4 N81 -89.56(13)
O7 Cd1 Cd4 N81 -4.08(12)
Cd2 Cd1 Cd4 N81 -161.92(8)
O3 Cd1 Cd4 N71 -6.10(18)
O2 Cd1 Cd4 N71 160.16(18)
O1 Cd1 Cd4 N71 74.27(16)
N11 Cd1 Cd4 N71 -12.0(2)
N21 Cd1 Cd4 N71 -176.30(18)
O7 Cd1 Cd4 N71 -90.82(17)
Cd2 Cd1 Cd4 N71 111.33(15)
O3 Cd1 Cd4 Cd3 -46.59(10)
O2 Cd1 Cd4 Cd3 119.67(10)
O1 Cd1 Cd4 Cd3 33.78(7)
N11 Cd1 Cd4 Cd3 -52.46(15)
N21 Cd1 Cd4 Cd3 143.21(11)
O7 Cd1 Cd4 Cd3 -131.32(9)
Cd2 Cd1 Cd4 Cd3 70.842(9)
O3 Cd1 Cd4 Cd2 -117.43(10)
O2 Cd1 Cd4 Cd2 48.83(10)
O1 Cd1 Cd4 Cd2 -37.06(7)
N11 Cd1 Cd4 Cd2 -123.30(15)
N21 Cd1 Cd4 Cd2 72.36(11)
O7 Cd1 Cd4 Cd2 157.84(9)
N12 C11 C12 C13 0.2(5)
C11 C12 C13 N11 0.1(5)
N22 C21 C22 C23 0.4(5)
C21 C22 C23 N21 -1.1(5)
N32 C31 C32 C33 0.0(4)
C31 C32 C33 N31 1.3(5)
N42 C41 C42 C43 -0.2(4)
C41 C42 C43 N41 -0.8(5)
N52 C51 C52 C53 1.2(9)
C51 C52 C53 N51 0.8(9)
N62 C61 C62 C63 -0.8(5)
C61 C62 C63 N61 -0.1(5)
N72 C71 C72 C73 -0.4(4)
C71 C72 C73 N71 0.6(5)
N82 C81 C82 C83 -0.3(5)
C81 C82 C83 N81 -0.8(5)
N22 C1 C91 C96 -172.3(3)
N12 C1 C91 C96 -46.5(5)
N22 C1 C91 C92 10.9(5)
N12 C1 C91 C92 136.6(4)
C96 C91 C92 C93 2.6(6)
C1 C91 C92 C93 179.4(3)
C91 C92 C93 C94 -2.4(6)
C91 C92 C93 C2 -179.6(3)
N42 C2 C93 C92 -140.8(3)
N32 C2 C93 C92 -13.9(5)
N42 C2 C93 C94 41.9(5)
N32 C2 C93 C94 168.8(3)
C92 C93 C94 C95 0.9(6)
C2 C93 C94 C95 178.2(4)
C93 C94 C95 C96 0.4(6)
C94 C95 C96 C91 -0.2(6)
C92 C91 C96 C95 -1.3(6)
C1 C91 C96 C95 -178.2(4)
N62 C3 C101 C106 -168.2(3)
N52 C3 C101 C106 -42.2(5)
N62 C3 C101 C102 12.8(5)
N52 C3 C101 C102 138.8(4)
C106 C101 C102 C103 2.8(5)
C3 C101 C102 C103 -178.1(3)
C101 C102 C103 C104 -1.5(5)
C101 C102 C103 C4 179.2(3)
N72 C4 C103 C102 -17.9(5)
N82 C4 C103 C102 -144.0(3)
N72 C4 C103 C104 162.8(3)
N82 C4 C103 C104 36.7(4)
C102 C103 C104 C105 -1.0(6)
C4 C103 C104 C105 178.3(4)
C103 C104 C105 C106 2.1(6)
C104 C105 C106 C101 -0.8(6)
C102 C101 C106 C105 -1.7(6)
C3 C101 C106 C105 179.2(4)
C12 C13 N11 N12 -0.4(5)
C12 C13 N11 Cd1 -159.0(3)
O3 Cd1 N11 C13 -35.6(4)
O1 Cd1 N11 C13 -113.8(4)
N21 Cd1 N11 C13 136.8(4)
O7 Cd1 N11 C13 45.0(4)
Cd2 Cd1 N11 C13 -129.7(3)
Cd4 Cd1 N11 C13 -31.8(4)
O3 Cd1 N11 N12 169.7(3)
O1 Cd1 N11 N12 91.5(3)
N21 Cd1 N11 N12 -17.9(3)
O7 Cd1 N11 N12 -109.7(3)
Cd2 Cd1 N11 N12 75.6(3)
Cd4 Cd1 N11 N12 173.5(2)
C12 C11 N12 N11 -0.4(5)
C12 C11 N12 C1 179.8(4)
C13 N11 N12 C11 0.5(5)
Cd1 N11 N12 C11 160.1(3)
C13 N11 N12 C1 -179.7(4)
Cd1 N11 N12 C1 -20.1(5)
N22 C1 N12 C11 -112.6(4)
C91 C1 N12 C11 120.5(4)
N22 C1 N12 N11 67.6(4)
C91 C1 N12 N11 -59.3(5)
C22 C23 N21 N22 1.4(5)
C22 C23 N21 Cd1 174.1(3)
O2 Cd1 N21 C23 35.4(4)
O1 Cd1 N21 C23 117.6(4)
N11 Cd1 N21 C23 -150.6(4)
O7 Cd1 N21 C23 -61.3(4)
Cd2 Cd1 N21 C23 76.8(4)
Cd4 Cd1 N21 C23 20.4(4)
O2 Cd1 N21 N22 -153.1(3)
O1 Cd1 N21 N22 -70.8(3)
N11 Cd1 N21 N22 21.0(3)
O7 Cd1 N21 N22 110.2(3)
Cd2 Cd1 N21 N22 -111.6(3)
Cd4 Cd1 N21 N22 -168.0(2)
C22 C21 N22 N21 0.4(5)
C22 C21 N22 C1 171.6(4)
C23 N21 N22 C21 -1.1(4)
Cd1 N21 N22 C21 -174.4(3)
C23 N21 N22 C1 -172.7(3)
Cd1 N21 N22 C1 13.9(5)
N12 C1 N22 C21 125.9(4)
C91 C1 N22 C21 -107.8(4)
N12 C1 N22 N21 -63.8(4)
C91 C1 N22 N21 62.5(4)
C32 C33 N31 N32 -2.1(4)
C32 C33 N31 Cd2 -178.1(3)
O4 Cd2 N31 C33 -10.1(8)
O1 Cd2 N31 C33 -116.3(3)
O2 Cd2 N31 C33 -36.6(3)
O5 Cd2 N31 C33 68.9(3)
N41 Cd2 N31 C33 152.7(3)
Cd4 Cd2 N31 C33 -24.6(4)
Cd1 Cd2 N31 C33 -77.2(3)
Cd3 Cd2 N31 C33 -114.5(3)
O4 Cd2 N31 N32 174.6(4)
O1 Cd2 N31 N32 68.4(3)
O2 Cd2 N31 N32 148.1(3)
O5 Cd2 N31 N32 -106.4(3)
N41 Cd2 N31 N32 -22.6(3)
Cd4 Cd2 N31 N32 160.1(2)
Cd1 Cd2 N31 N32 107.5(3)
Cd3 Cd2 N31 N32 70.2(3)
C33 N31 N32 C31 2.1(4)
Cd2 N31 N32 C31 178.3(2)
C33 N31 N32 C2 173.3(3)
Cd2 N31 N32 C2 -10.5(5)
C32 C31 N32 N31 -1.3(4)
C32 C31 N32 C2 -172.1(4)
N42 C2 N32 N31 60.1(4)
C93 C2 N32 N31 -67.1(4)
N42 C2 N32 C31 -130.2(4)
C93 C2 N32 C31 102.6(4)
C42 C43 N41 N42 1.4(4)
C42 C43 N41 Cd2 168.7(3)
O4 Cd2 N41 C43 30.5(4)
O1 Cd2 N41 C43 109.4(3)
O2 Cd2 N41 C43 174.4(3)
O5 Cd2 N41 C43 -52.4(3)
N31 Cd2 N41 C43 -146.1(4)
Cd4 Cd2 N41 C43 29.4(5)
Cd1 Cd2 N41 C43 130.9(3)
Cd3 Cd2 N41 C43 70.4(3)
O4 Cd2 N41 N42 -164.6(3)
O1 Cd2 N41 N42 -85.8(3)
O2 Cd2 N41 N42 -20.7(6)
O5 Cd2 N41 N42 112.5(3)
N31 Cd2 N41 N42 18.8(3)
Cd4 Cd2 N41 N42 -165.74(18)
Cd1 Cd2 N41 N42 -64.3(3)
Cd3 Cd2 N41 N42 -124.7(3)
C42 C41 N42 N41 1.1(4)
C42 C41 N42 C2 173.0(3)
C43 N41 N42 C41 -1.6(4)
Cd2 N41 N42 C41 -169.4(2)
C43 N41 N42 C2 -174.0(3)
Cd2 N41 N42 C2 18.3(5)
N32 C2 N42 C41 124.6(4)
C93 C2 N42 C41 -108.0(4)
N32 C2 N42 N41 -64.3(4)
C93 C2 N42 N41 63.1(4)
C52 C53 N51 N52 -2.3(7)
C52 C53 N51 Cd3 -177.0(5)
O1 Cd3 N51 C53 -16.9(5)
O3 Cd3 N51 C53 -95.4(4)
N61 Cd3 N51 C53 153.8(5)
O8 Cd3 N51 C53 70.9(4)
Cd4 Cd3 N51 C53 -110.2(4)
Cd2 Cd3 N51 C53 -14.6(5)
O1 Cd3 N51 N52 169.4(3)
O3 Cd3 N51 N52 90.9(3)
N61 Cd3 N51 N52 -19.8(3)
O8 Cd3 N51 N52 -102.8(3)
Cd4 Cd3 N51 N52 76.1(3)
Cd2 Cd3 N51 N52 171.8(2)
C52 C51 N52 N51 -2.7(8)
C52 C51 N52 C3 -168.9(6)
C53 N51 N52 C51 3.1(6)
Cd3 N51 N52 C51 178.2(4)
C53 N51 N52 C3 170.3(4)
Cd3 N51 N52 C3 -14.7(5)
N62 C3 N52 C51 -131.2(5)
C101 C3 N52 C51 102.0(6)
N62 C3 N52 N51 63.8(5)
C101 C3 N52 N51 -63.1(5)
C62 C63 N61 N62 0.9(5)
C62 C63 N61 Cd3 167.4(3)
O1 Cd3 N61 C63 -23.7(8)
O4 Cd3 N61 C63 40.2(4)
O3 Cd3 N61 C63 122.2(3)
N51 Cd3 N61 C63 -147.1(4)
O8 Cd3 N61 C63 -52.5(4)
Cd4 Cd3 N61 C63 81.6(3)
Cd2 Cd3 N61 C63 23.7(4)
O1 Cd3 N61 N62 140.6(5)
O4 Cd3 N61 N62 -155.4(3)
O3 Cd3 N61 N62 -73.4(3)
N51 Cd3 N61 N62 17.3(3)
O8 Cd3 N61 N62 111.8(3)
Cd4 Cd3 N61 N62 -114.0(3)
Cd2 Cd3 N61 N62 -171.9(2)
C62 C61 N62 N61 1.4(5)
C62 C61 N62 C3 171.4(4)
C63 N61 N62 C61 -1.4(4)
Cd3 N61 N62 C61 -169.2(3)
C63 N61 N62 C3 -172.0(3)
Cd3 N61 N62 C3 20.3(5)
N52 C3 N62 C61 123.4(4)
C101 C3 N62 C61 -110.8(4)
N52 C3 N62 N61 -67.5(4)
C101 C3 N62 N61 58.3(5)
C72 C73 N71 N72 -0.5(4)
C72 C73 N71 Cd4 -168.9(3)
O3 Cd4 N71 C73 -128.3(3)
O2 Cd4 N71 C73 -6.6(7)
O4 Cd4 N71 C73 -49.4(3)
O6 Cd4 N71 C73 50.7(3)
N81 Cd4 N71 C73 142.6(3)
Cd3 Cd4 N71 C73 -89.5(3)
Cd2 Cd4 N71 C73 -33.9(4)
Cd1 Cd4 N71 C73 -124.2(3)
O3 Cd4 N71 N72 65.6(3)
O2 Cd4 N71 N72 -172.7(3)
O4 Cd4 N71 N72 144.5(3)
O6 Cd4 N71 N72 -115.4(3)
N81 Cd4 N71 N72 -23.5(3)
Cd3 Cd4 N71 N72 104.4(3)
Cd2 Cd4 N71 N72 160.0(2)
Cd1 Cd4 N71 N72 69.7(3)
C72 C71 N72 N71 0.2(4)
C72 C71 N72 C4 176.3(4)
C73 N71 N72 C71 0.2(4)
Cd4 N71 N72 C71 168.9(2)
C73 N71 N72 C4 -176.2(3)
Cd4 N71 N72 C4 -7.5(5)
N82 C4 N72 C71 -116.0(4)
C103 C4 N72 C71 118.1(4)
N82 C4 N72 N71 59.8(4)
C103 C4 N72 N71 -66.1(4)
C82 C83 N81 N82 1.5(4)
C82 C83 N81 Cd4 168.7(3)
O3 Cd4 N81 C83 99.7(3)
O2 Cd4 N81 C83 20.5(4)
O4 Cd4 N81 C83 164.3(3)
O6 Cd4 N81 C83 -64.6(3)
N71 Cd4 N81 C83 -151.6(4)
Cd3 Cd4 N81 C83 122.4(3)
Cd2 Cd4 N81 C83 21.9(5)
Cd1 Cd4 N81 C83 60.8(3)
O3 Cd4 N81 N82 -95.4(3)
O2 Cd4 N81 N82 -174.5(3)
O4 Cd4 N81 N82 -30.8(5)
O6 Cd4 N81 N82 100.4(3)
N71 Cd4 N81 N82 13.4(3)
Cd3 Cd4 N81 N82 -72.7(3)
Cd2 Cd4 N81 N82 -173.17(18)
Cd1 Cd4 N81 N82 -134.3(3)
C82 C81 N82 N81 1.3(5)
C82 C81 N82 C4 162.7(4)
C83 N81 N82 C81 -1.7(4)
Cd4 N81 N82 C81 -169.7(3)
C83 N81 N82 C4 -164.3(3)
Cd4 N81 N82 C4 27.7(5)
N72 C4 N82 C81 127.9(4)
C103 C4 N82 C81 -104.1(4)
N72 C4 N82 N81 -72.3(4)
C103 C4 N82 N81 55.7(4)
O4 Cd3 O1 Cd1 91.90(11)
O3 Cd3 O1 Cd1 9.53(10)
N51 Cd3 O1 Cd1 -81.20(12)
N61 Cd3 O1 Cd1 157.3(5)
O8 Cd3 O1 Cd1 -174.10(13)
Cd4 Cd3 O1 Cd1 50.35(8)
Cd2 Cd3 O1 Cd1 100.93(12)
O4 Cd3 O1 Cd2 -9.03(9)
O3 Cd3 O1 Cd2 -91.39(11)
N51 Cd3 O1 Cd2 177.87(11)
N61 Cd3 O1 Cd2 56.3(6)
O8 Cd3 O1 Cd2 84.97(12)
Cd4 Cd3 O1 Cd2 -50.57(7)
O3 Cd1 O1 Cd3 -9.65(10)
O2 Cd1 O1 Cd3 -90.42(11)
N11 Cd1 O1 Cd3 95.18(11)
N21 Cd1 O1 Cd3 176.85(10)
O7 Cd1 O1 Cd3 -6.0(3)
Cd2 Cd1 O1 Cd3 -102.62(12)
Cd4 Cd1 O1 Cd3 -49.89(8)
O3 Cd1 O1 Cd2 92.97(10)
O2 Cd1 O1 Cd2 12.20(9)
N11 Cd1 O1 Cd2 -162.20(11)
N21 Cd1 O1 Cd2 -80.53(12)
O7 Cd1 O1 Cd2 96.6(3)
Cd4 Cd1 O1 Cd2 52.74(7)
O4 Cd2 O1 Cd3 9.04(9)
O2 Cd2 O1 Cd3 91.60(10)
O5 Cd2 O1 Cd3 -18.2(4)
N31 Cd2 O1 Cd3 178.40(10)
N41 Cd2 O1 Cd3 -101.92(11)
Cd4 Cd2 O1 Cd3 50.50(7)
Cd1 Cd2 O1 Cd3 103.67(12)
O4 Cd2 O1 Cd1 -94.63(10)
O2 Cd2 O1 Cd1 -12.07(9)
O5 Cd2 O1 Cd1 -121.9(3)
N31 Cd2 O1 Cd1 74.73(11)
N41 Cd2 O1 Cd1 154.41(10)
Cd4 Cd2 O1 Cd1 -53.17(7)
Cd3 Cd2 O1 Cd1 -103.67(12)
O3 Cd4 O2 Cd1 -8.85(9)
O4 Cd4 O2 Cd1 -90.27(10)
O6 Cd4 O2 Cd1 168.75(13)
N81 Cd4 O2 Cd1 79.40(12)
N71 Cd4 O2 Cd1 -133.8(4)
Cd3 Cd4 O2 Cd1 -49.63(7)
Cd2 Cd4 O2 Cd1 -99.73(12)
O3 Cd4 O2 Cd2 90.88(10)
O4 Cd4 O2 Cd2 9.46(9)
O6 Cd4 O2 Cd2 -91.52(12)
N81 Cd4 O2 Cd2 179.13(10)
N71 Cd4 O2 Cd2 -34.0(5)
Cd3 Cd4 O2 Cd2 50.09(7)
Cd1 Cd4 O2 Cd2 99.73(12)
O3 Cd1 O2 Cd4 8.89(9)
O1 Cd1 O2 Cd4 87.59(10)
N21 Cd1 O2 Cd4 -163.07(11)
O7 Cd1 O2 Cd4 -70.76(12)
Cd2 Cd1 O2 Cd4 99.69(12)
O3 Cd1 O2 Cd2 -90.79(10)
O1 Cd1 O2 Cd2 -12.09(9)
N21 Cd1 O2 Cd2 97.25(11)
O7 Cd1 O2 Cd2 -170.45(11)
Cd4 Cd1 O2 Cd2 -99.69(12)
O4 Cd2 O2 Cd4 -9.57(10)
O1 Cd2 O2 Cd4 -89.11(10)
O5 Cd2 O2 Cd4 73.04(12)
N31 Cd2 O2 Cd4 165.56(11)
N41 Cd2 O2 Cd4 -155.8(4)
Cd1 Cd2 O2 Cd4 -101.22(12)
Cd3 Cd2 O2 Cd4 -49.63(7)
O4 Cd2 O2 Cd1 91.65(10)
O1 Cd2 O2 Cd1 12.11(9)
O5 Cd2 O2 Cd1 174.26(10)
N31 Cd2 O2 Cd1 -93.23(11)
N41 Cd2 O2 Cd1 -54.6(4)
Cd4 Cd2 O2 Cd1 101.22(12)
Cd3 Cd2 O2 Cd1 51.58(7)
O2 Cd1 O3 Cd4 -8.95(10)
O1 Cd1 O3 Cd4 -91.89(11)
N11 Cd1 O3 Cd4 176.52(11)
O7 Cd1 O3 Cd4 89.46(12)
Cd2 Cd1 O3 Cd4 -50.66(7)
O2 Cd1 O3 Cd3 92.40(11)
O1 Cd1 O3 Cd3 9.47(9)
N11 Cd1 O3 Cd3 -82.12(12)
O7 Cd1 O3 Cd3 -169.18(12)
Cd2 Cd1 O3 Cd3 50.69(8)
Cd4 Cd1 O3 Cd3 101.35(12)
O2 Cd4 O3 Cd1 8.97(10)
O4 Cd4 O3 Cd1 91.63(10)
O6 Cd4 O3 Cd1 0.5(5)
N81 Cd4 O3 Cd1 -104.30(11)
N71 Cd4 O3 Cd1 176.62(10)
Cd3 Cd4 O3 Cd1 103.58(12)
Cd2 Cd4 O3 Cd1 50.76(8)
O2 Cd4 O3 Cd3 -94.60(10)
O4 Cd4 O3 Cd3 -11.95(9)
O6 Cd4 O3 Cd3 -103.1(4)
N81 Cd4 O3 Cd3 152.12(10)
N71 Cd4 O3 Cd3 73.04(12)
Cd2 Cd4 O3 Cd3 -52.82(7)
Cd1 Cd4 O3 Cd3 -103.58(12)
O1 Cd3 O3 Cd1 -9.67(10)
O4 Cd3 O3 Cd1 -90.89(11)
N51 Cd3 O3 Cd1 94.04(12)
N61 Cd3 O3 Cd1 176.45(10)
O8 Cd3 O3 Cd1 -23.4(5)
Cd4 Cd3 O3 Cd1 -103.00(12)
Cd2 Cd3 O3 Cd1 -50.50(8)
O1 Cd3 O3 Cd4 93.33(10)
O4 Cd3 O3 Cd4 12.11(9)
N51 Cd3 O3 Cd4 -162.96(11)
N61 Cd3 O3 Cd4 -80.55(12)
O8 Cd3 O3 Cd4 79.6(4)
Cd2 Cd3 O3 Cd4 52.51(7)
O1 Cd3 O4 Cd2 9.11(10)
O3 Cd3 O4 Cd2 88.45(10)
N61 Cd3 O4 Cd2 -161.11(11)
O8 Cd3 O4 Cd2 -77.23(11)
Cd4 Cd3 O4 Cd2 100.40(12)
O1 Cd3 O4 Cd4 -91.29(10)
O3 Cd3 O4 Cd4 -11.95(9)
N61 Cd3 O4 Cd4 98.50(11)
O8 Cd3 O4 Cd4 -177.63(10)
Cd2 Cd3 O4 Cd4 -100.40(12)
O1 Cd2 O4 Cd3 -8.93(9)
O2 Cd2 O4 Cd3 -90.71(11)
O5 Cd2 O4 Cd3 162.79(12)
N31 Cd2 O4 Cd3 -117.6(5)
N41 Cd2 O4 Cd3 80.57(13)
Cd4 Cd2 O4 Cd3 -100.20(12)
Cd1 Cd2 O4 Cd3 -49.82(8)
O1 Cd2 O4 Cd4 91.28(10)
O2 Cd2 O4 Cd4 9.50(9)
O5 Cd2 O4 Cd4 -97.01(12)
N31 Cd2 O4 Cd4 -17.3(6)
N41 Cd2 O4 Cd4 -179.22(10)
Cd1 Cd2 O4 Cd4 50.38(7)
Cd3 Cd2 O4 Cd4 100.20(12)
O3 Cd4 O4 Cd3 12.02(9)
O2 Cd4 O4 Cd3 92.25(10)
O6 Cd4 O4 Cd3 175.45(10)
N81 Cd4 O4 Cd3 -54.4(4)
N71 Cd4 O4 Cd3 -97.54(11)
Cd2 Cd4 O4 Cd3 101.88(12)
Cd1 Cd4 O4 Cd3 51.79(7)
O3 Cd4 O4 Cd2 -89.86(10)
O2 Cd4 O4 Cd2 -9.63(10)
O6 Cd4 O4 Cd2 73.57(12)
N81 Cd4 O4 Cd2 -156.3(3)
N71 Cd4 O4 Cd2 160.58(11)
Cd3 Cd4 O4 Cd2 -101.88(12)
Cd1 Cd4 O4 Cd2 -50.09(7)
C76 C74 O7 Cd1 177.4(4)
C75 C74 O7 Cd1 -2.7(9)
O3 Cd1 O7 C74 148.0(6)
O2 Cd1 O7 C74 -134.1(6)
O1 Cd1 O7 C74 144.5(6)
N11 Cd1 O7 C74 42.3(6)
N21 Cd1 O7 C74 -38.2(6)
Cd2 Cd1 O7 C74 -143.4(6)
Cd4 Cd1 O7 C74 -171.9(6)
C85 C84 O8 Cd3 128.1(5)
C86 C84 O8 Cd3 -50.8(7)
O1 Cd3 O8 C84 174.6(5)
O4 Cd3 O8 C84 -106.1(5)
O3 Cd3 O8 C84 -172.0(4)
N51 Cd3 O8 C84 70.6(5)
N61 Cd3 O8 C84 -10.5(5)
Cd4 Cd3 O8 C84 -108.3(5)
Cd2 Cd3 O8 C84 -145.0(5)
